data_4340433
loop_
_publ_author_name
'Sieber, Andreas'
'Boskovic, Colette'
'Bircher, Roland'
'Waldmann, Oliver'
'Ochsenbein, Stefan T.'
'Chaboussant, Gr\'egory'
'G\"udel, Hans U'
'Kirchner, Nadeschda'
'van Slageren, Joris'
'Wernsdorfer, Wolfgang'
'Neels, Antonia'
'Stoeckli-Evans, Helen'
'Janssen, Stefan'
'Juranyi, Fanni'
'Mutka, Hannu'

_publ_section_title
;
 Synthesis and spectroscopic characterization of a new family of Ni(4)
 spin clusters.
;
_journal_issue 12
_journal_name_full 'Inorganic chemistry'
_journal_page_first 4315
_journal_page_last 4325
_journal_paper_doi 10.1021/ic050134j
_journal_volume 44
_journal_year 2005
_chemical_formula_sum 'C45 H62 Cl2 N4 Ni4 O12'
_chemical_formula_weight 1156.73
_chemical_name_systematic
; 
 ? 
;
_space_group_IT_number 2
_symmetry_cell_setting triclinic
_symmetry_space_group_name_Hall '-P 1'
_symmetry_space_group_name_H-M 'P -1'
_atom_sites_solution_hydrogens geom
_atom_sites_solution_primary direct
_atom_sites_solution_secondary difmap
_audit_creation_method SHELXL-97
_cell_angle_alpha 86.900(10)
_cell_angle_beta 86.347(10)
_cell_angle_gamma 70.041(9)
_cell_formula_units_Z 4
_cell_length_a 14.5644(12)
_cell_length_b 14.5954(11)
_cell_length_c 24.772(2)
_cell_measurement_reflns_used 8000
_cell_measurement_temperature 153(2)
_cell_measurement_theta_max 25.08
_cell_measurement_theta_min 2.15
_cell_volume 4936.6(7)
_computing_cell_refinement 'CELL, Stoe & Cie Company, Germany'
_computing_data_collection 'EXPOSE, Stoe & Cie Company, Germany'
_computing_data_reduction 'INTEGRATE, Stoe & Cie Company, Germany'
_computing_molecular_graphics 'PLATON99 (Spek, 1990)'
_computing_publication_material 'SHELXL-97 (Sheldrick, 1997)'
_computing_structure_refinement 'SHELXL-97 (Sheldrick, 1997)'
_computing_structure_solution 'SHELXS-97 (Sheldrick, 1990)'
_diffrn_ambient_temperature 153(2)
_diffrn_detector_area_resol_mean 0.81\%A
_diffrn_measured_fraction_theta_full 0.927
_diffrn_measured_fraction_theta_max 0.927
_diffrn_measurement_device_type 'IPDS, Stoe & Cie Company, Germany'
_diffrn_measurement_method 'phi oscillation'
_diffrn_radiation_monochromator graphite
_diffrn_radiation_source 'fine-focus sealed tube'
_diffrn_radiation_type MoK\a
_diffrn_radiation_wavelength 0.71073
_diffrn_reflns_av_R_equivalents 0.0340
_diffrn_reflns_av_sigmaI/netI 0.0401
_diffrn_reflns_limit_h_max 17
_diffrn_reflns_limit_h_min -17
_diffrn_reflns_limit_k_max 17
_diffrn_reflns_limit_k_min -17
_diffrn_reflns_limit_l_max 30
_diffrn_reflns_limit_l_min -30
_diffrn_reflns_number 39207
_diffrn_reflns_theta_full 25.98
_diffrn_reflns_theta_max 25.98
_diffrn_reflns_theta_min 1.95
_diffrn_standards_decay_% 0
_diffrn_standards_interval_time 0
_diffrn_standards_number 0
_exptl_absorpt_coefficient_mu 1.674
_exptl_absorpt_correction_T_max 0.697
_exptl_absorpt_correction_T_min 0.236
_exptl_absorpt_correction_type empirical
_exptl_absorpt_process_details 'PLATON99 (Spek, 1990)'
_exptl_crystal_colour green
_exptl_crystal_density_diffrn 1.556
_exptl_crystal_density_meas ?
_exptl_crystal_density_method 'not measured'
_exptl_crystal_description block
_exptl_crystal_F_000 2408
_exptl_crystal_size_max 0.50
_exptl_crystal_size_mid 0.45
_exptl_crystal_size_min 0.30
_refine_diff_density_max 1.339
_refine_diff_density_min -0.644
_refine_diff_density_rms 0.071
_refine_ls_extinction_method none
_refine_ls_goodness_of_fit_ref 1.029
_refine_ls_hydrogen_treatment mixed
_refine_ls_matrix_type full
_refine_ls_number_parameters 1287
_refine_ls_number_reflns 17944
_refine_ls_number_restraints 24
_refine_ls_restrained_S_all 1.033
_refine_ls_R_factor_all 0.0544
_refine_ls_R_factor_gt 0.0415
_refine_ls_shift/su_max 0.001
_refine_ls_shift/su_mean <0.001
_refine_ls_structure_factor_coef Fsqd
_refine_ls_weighting_details 'calc w=1/[\s^2^(Fo^2^)+(0.0563P)^2^+3.8362P] where P=(Fo^2^+2Fc^2^)/3'
_refine_ls_weighting_scheme calc
_refine_ls_wR_factor_gt 0.1035
_refine_ls_wR_factor_ref 0.1079
_reflns_number_gt 14205
_reflns_number_total 17944
_reflns_threshold_expression I>2sigma(I)
_cod_data_source_file ic050134jsi20050127_110149.cif
_cod_data_source_block compound_2
_cod_depositor_comments
;
The following automatic conversions were performed:

'_exptl_crystal_density_meas' value 'none' was changed to '?' - the
value is perceived as not measured.

Automatic conversion script
Id: cif_fix_values 3008 2015-01-20 13:52:24Z robertas 
;
_cod_original_cell_volume 4936.7(7)
_cod_database_code 4340433

loop_
_symmetry_equiv_pos_as_xyz
'x, y, z'
'-x, -y, -z'

loop_
_atom_site_label
_atom_site_type_symbol
_atom_site_fract_x
_atom_site_fract_y
_atom_site_fract_z
_atom_site_U_iso_or_equiv
_atom_site_adp_type
_atom_site_occupancy
_atom_site_symmetry_multiplicity
_atom_site_calc_flag
_atom_site_refinement_flags
_atom_site_disorder_assembly
_atom_site_disorder_group
C1 C 0.8556(3) 0.3367(3) 0.36992(15) 0.0392(9) Uani 1 1 d . . .
C2 C 0.9372(3) 0.3016(3) 0.40333(18) 0.0478(10) Uani 1 1 d . . .
H2A H 0.9415 0.2486 0.4282 0.057 Uiso 1 1 calc R . .
C3 C 1.0095(3) 0.3419(4) 0.4007(2) 0.0603(13) Uani 1 1 d . . .
H3A H 1.0633 0.3160 0.4233 0.072 Uiso 1 1 calc R . .
C4 C 1.0052(3) 0.4199(4) 0.3655(2) 0.0668(14) Uani 1 1 d . . .
H4A H 1.0555 0.4478 0.3642 0.080 Uiso 1 1 calc R . .
C5 C 0.9275(3) 0.4570(4) 0.3321(2) 0.0573(12) Uani 1 1 d . . .
H5A H 0.9244 0.5111 0.3082 0.069 Uiso 1 1 calc R . .
C6 C 0.8526(3) 0.4159(3) 0.33297(17) 0.0428(9) Uani 1 1 d . . .
C7 C 0.7767(3) 0.4578(3) 0.29402(16) 0.0411(9) Uani 1 1 d . . .
H7A H 0.7813 0.5110 0.2716 0.049 Uiso 1 1 calc R . .
C8 C 0.6332(3) 0.4730(3) 0.24660(16) 0.0398(9) Uani 1 1 d . . .
H8A H 0.6574 0.4417 0.2116 0.048 Uiso 1 1 calc R . .
H8B H 0.6235 0.5434 0.2416 0.048 Uiso 1 1 calc R . .
C9 C 0.5355(3) 0.4594(3) 0.26462(15) 0.0374(8) Uani 1 1 d . . .
H9B H 0.5002 0.5079 0.2919 0.045 Uiso 1 1 calc R . .
H9A H 0.4941 0.4695 0.2332 0.045 Uiso 1 1 calc R . .
C10 C 0.3324(2) 0.4516(3) 0.41898(14) 0.0338(8) Uani 1 1 d . . .
C11 C 0.2989(3) 0.5402(3) 0.44589(16) 0.0434(9) Uani 1 1 d . . .
H11A H 0.3284 0.5879 0.4362 0.052 Uiso 1 1 calc R . .
C12 C 0.2252(3) 0.5608(3) 0.48568(17) 0.0490(10) Uani 1 1 d . . .
H12A H 0.2059 0.6211 0.5034 0.059 Uiso 1 1 calc R . .
C13 C 0.1789(3) 0.4933(3) 0.50005(16) 0.0489(10) Uani 1 1 d . . .
H13A H 0.1276 0.5070 0.5273 0.059 Uiso 1 1 calc R . .
C14 C 0.2084(3) 0.4077(3) 0.47433(15) 0.0413(9) Uani 1 1 d . . .
H14A H 0.1764 0.3621 0.4843 0.050 Uiso 1 1 calc R . .
C15 C 0.2839(2) 0.3824(3) 0.43372(14) 0.0343(8) Uani 1 1 d . . .
C16 C 0.3090(3) 0.2874(3) 0.41107(15) 0.0378(8) Uani 1 1 d . . .
H16A H 0.2703 0.2488 0.4232 0.045 Uiso 1 1 calc R . .
C17 C 0.4013(3) 0.1514(3) 0.35719(16) 0.0421(9) Uani 1 1 d . . .
H17A H 0.3400 0.1382 0.3530 0.051 Uiso 1 1 calc R . .
H17B H 0.4400 0.1036 0.3841 0.051 Uiso 1 1 calc R . .
C18 C 0.4596(3) 0.1410(3) 0.30292(15) 0.0366(8) Uani 1 1 d . . .
H18B H 0.4918 0.0711 0.2952 0.044 Uiso 1 1 calc R . .
H18A H 0.4152 0.1723 0.2735 0.044 Uiso 1 1 calc R . .
C19 C 0.5019(3) 0.2916(3) 0.13979(14) 0.0330(8) Uani 1 1 d . . .
C20 C 0.4184(3) 0.3135(3) 0.10882(15) 0.0387(8) Uani 1 1 d . . .
H20A H 0.3563 0.3240 0.1269 0.046 Uiso 1 1 calc R . .
C21 C 0.4247(3) 0.3200(3) 0.05308(16) 0.0484(10) Uani 1 1 d . . .
H21A H 0.3671 0.3341 0.0336 0.058 Uiso 1 1 calc R . .
C22 C 0.5129(4) 0.3065(3) 0.02494(16) 0.0528(11) Uani 1 1 d . . .
H22A H 0.5165 0.3097 -0.0135 0.063 Uiso 1 1 calc R . .
C23 C 0.5958(3) 0.2884(3) 0.05362(15) 0.0436(9) Uani 1 1 d . . .
H23A H 0.6564 0.2807 0.0344 0.052 Uiso 1 1 calc R . .
C24 C 0.5934(3) 0.2808(3) 0.11083(13) 0.0338(8) Uani 1 1 d . . .
C25 C 0.6853(3) 0.2634(3) 0.13591(14) 0.0347(8) Uani 1 1 d . . .
H25A H 0.7407 0.2607 0.1128 0.042 Uiso 1 1 calc R . .
C26 C 0.7934(2) 0.2333(3) 0.20863(14) 0.0376(8) Uani 1 1 d . . .
H26A H 0.8011 0.2958 0.2168 0.045 Uiso 1 1 calc R . .
H26B H 0.8460 0.1997 0.1819 0.045 Uiso 1 1 calc R . .
C27 C 0.8005(2) 0.1693(3) 0.26051(13) 0.0323(8) Uani 1 1 d . . .
H27B H 0.8128 0.1009 0.2511 0.039 Uiso 1 1 calc R . .
H27A H 0.8557 0.1709 0.2813 0.039 Uiso 1 1 calc R . .
C28 C 0.7090(3) -0.0820(3) 0.34404(15) 0.0360(8) Uani 1 1 d . . .
C29 C 0.7457(3) -0.1689(3) 0.31474(18) 0.0456(10) Uani 1 1 d . . .
H29A H 0.7616 -0.1653 0.2771 0.055 Uiso 1 1 calc R . .
C30 C 0.7586(3) -0.2585(3) 0.3399(2) 0.0558(12) Uani 1 1 d . . .
H30A H 0.7828 -0.3155 0.3192 0.067 Uiso 1 1 calc R . .
C31 C 0.7370(3) -0.2675(3) 0.3951(2) 0.0556(12) Uani 1 1 d . . .
H31A H 0.7467 -0.3299 0.4120 0.067 Uiso 1 1 calc R . .
C32 C 0.7017(3) -0.1855(3) 0.42430(18) 0.0463(10) Uani 1 1 d . . .
H32A H 0.6878 -0.1918 0.4620 0.056 Uiso 1 1 calc R . .
C33 C 0.6851(3) -0.0918(3) 0.40082(16) 0.0386(9) Uani 1 1 d . . .
C34 C 0.6399(3) -0.0103(3) 0.43571(15) 0.0407(9) Uani 1 1 d . . .
H34A H 0.6288 -0.0250 0.4729 0.049 Uiso 1 1 calc R . .
C35 C 0.5676(3) 0.1588(3) 0.45922(15) 0.0447(9) Uani 1 1 d . . .
H35B H 0.5894 0.1363 0.4962 0.054 Uiso 1 1 calc R . .
H36B H 0.4956 0.1765 0.4599 0.054 Uiso 1 1 calc R . .
C36 C 0.5961(3) 0.2489(3) 0.44169(13) 0.0389(8) Uani 1 1 d . . .
H36A H 0.5500 0.3076 0.4591 0.047 Uiso 1 1 calc R . .
H36B H 0.6627 0.2395 0.4531 0.047 Uiso 1 1 calc R . .
C37 C 0.6052(4) 0.5391(5) 0.3981(3) 0.0839(19) Uani 1 1 d . . .
H37B H 0.5950 0.5801 0.3643 0.101 Uiso 1 1 calc R . .
H37A H 0.6753 0.5199 0.4057 0.101 Uiso 1 1 calc R . .
C38 C 0.5493(3) 0.5986(3) 0.44146(18) 0.0533(11) Uani 1 1 d . . .
H38C H 0.5554 0.5587 0.4750 0.080 Uiso 1 1 calc R . .
H38B H 0.4803 0.6255 0.4326 0.080 Uiso 1 1 calc R . .
H38A H 0.5740 0.6520 0.4463 0.080 Uiso 1 1 calc R . .
C39 C 0.2710(9) 0.3770(16) 0.2650(7) 0.112(5) Uani 0.50 1 d PD A 1
H39B H 0.2673 0.3662 0.2262 0.135 Uiso 0.50 1 calc PR A 1
H39A H 0.2535 0.3254 0.2862 0.135 Uiso 0.50 1 calc PR A 1
C39A C 0.2665(10) 0.4073(18) 0.2830(6) 0.112(5) Uani 0.50 1 d PD A 2
H39C H 0.2537 0.4535 0.3126 0.135 Uiso 0.50 1 calc PR A 2
H39D H 0.2422 0.3542 0.2963 0.135 Uiso 0.50 1 calc PR A 2
C40A C 0.2099(5) 0.4559(6) 0.2404(4) 0.076(2) Uani 0.50 1 d PD A 2
H40C H 0.1646 0.5190 0.2524 0.114 Uiso 0.50 1 calc PR A 2
H40B H 0.1727 0.4167 0.2285 0.114 Uiso 0.50 1 calc PR A 2
H40A H 0.2525 0.4666 0.2103 0.114 Uiso 0.50 1 calc PR A 2
C40 C 0.2032(5) 0.4658(6) 0.2777(4) 0.076(2) Uani 0.50 1 d PRD A 1
H40D H 0.2044 0.4946 0.3123 0.114 Uiso 0.50 1 d PR A 1
H40E H 0.1378 0.4631 0.2733 0.114 Uiso 0.50 1 d PR A 1
H40F H 0.2197 0.5053 0.2478 0.114 Uiso 0.50 1 d PR A 1
C41 C 0.6919(4) 0.0260(4) 0.17504(19) 0.0614(12) Uani 1 1 d . . .
H41B H 0.7248 -0.0427 0.1871 0.074 Uiso 1 1 calc R . .
H41A H 0.7430 0.0519 0.1597 0.074 Uiso 1 1 calc R . .
C42 C 0.6262(4) 0.0286(3) 0.13311(17) 0.0564(12) Uani 1 1 d . . .
H42C H 0.5938 0.0963 0.1208 0.085 Uiso 1 1 calc R . .
H42B H 0.5769 0.0007 0.1476 0.085 Uiso 1 1 calc R . .
H42A H 0.6635 -0.0094 0.1026 0.085 Uiso 1 1 calc R . .
C43 C 0.8735(3) 0.0225(3) 0.37563(17) 0.0499(10) Uani 1 1 d . . .
H43A H 0.8761 0.0130 0.3362 0.060 Uiso 1 1 calc R . .
H43B H 0.8654 -0.0358 0.3948 0.060 Uiso 1 1 calc R . .
C44 C 0.9639(4) 0.0336(4) 0.3905(2) 0.0695(14) Uani 1 1 d . . .
H44C H 0.9593 0.0475 0.4291 0.104 Uiso 1 1 calc R . .
H44B H 0.9749 0.0876 0.3690 0.104 Uiso 1 1 calc R . .
H44A H 1.0186 -0.0268 0.3835 0.104 Uiso 1 1 calc R . .
C45 C 0.0461(2) 0.1636(3) 0.08549(14) 0.0322(7) Uani 1 1 d . . .
C46 C -0.0424(3) 0.1970(3) 0.05805(15) 0.0390(9) Uani 1 1 d . . .
H46A H -0.0916 0.1693 0.0681 0.047 Uiso 1 1 calc R . .
C47 C -0.0597(3) 0.2677(3) 0.01758(17) 0.0478(10) Uani 1 1 d . . .
H47A H -0.1192 0.2863 -0.0006 0.057 Uiso 1 1 calc R . .
C48 C 0.0087(3) 0.3123(3) 0.00283(15) 0.0458(10) Uani 1 1 d . . .
H48A H -0.0035 0.3617 -0.0250 0.055 Uiso 1 1 calc R . .
C49 C 0.0942(3) 0.2836(3) 0.02934(14) 0.0393(8) Uani 1 1 d . . .
H49A H 0.1409 0.3145 0.0195 0.047 Uiso 1 1 calc R . .
C50 C 0.1158(3) 0.2103(3) 0.07053(13) 0.0317(7) Uani 1 1 d . . .
C51 C 0.2100(3) 0.1869(3) 0.09398(14) 0.0351(8) Uani 1 1 d . . .
H51A H 0.2493 0.2250 0.0820 0.042 Uiso 1 1 calc R . .
C52 C 0.3446(3) 0.0960(3) 0.14827(15) 0.0377(8) Uani 1 1 d . . .
H52A H 0.3572 0.1572 0.1541 0.045 Uiso 1 1 calc R . .
H52B H 0.3930 0.0591 0.1205 0.045 Uiso 1 1 calc R . .
C53 C 0.3545(3) 0.0353(3) 0.20114(14) 0.0330(8) Uani 1 1 d . . .
H53B H 0.4245 0.0026 0.2083 0.040 Uiso 1 1 calc R . .
H53A H 0.3232 0.0780 0.2316 0.040 Uiso 1 1 calc R . .
C54 C 0.2049(2) -0.0130(3) 0.36348(13) 0.0370(8) Uani 1 1 d . . .
C55 C 0.1850(3) 0.0680(3) 0.39608(15) 0.0453(10) Uani 1 1 d . . .
H55A H 0.1745 0.1304 0.3791 0.054 Uiso 1 1 calc R . .
C56 C 0.1801(3) 0.0604(4) 0.45167(17) 0.0577(12) Uani 1 1 d . . .
H56A H 0.1677 0.1169 0.4722 0.069 Uiso 1 1 calc R . .
C57 C 0.1930(4) -0.0290(4) 0.47808(17) 0.0624(13) Uani 1 1 d . . .
H57A H 0.1903 -0.0345 0.5165 0.075 Uiso 1 1 calc R . .
C58 C 0.2097(3) -0.1090(4) 0.44779(15) 0.0524(11) Uani 1 1 d . . .
H58A H 0.2176 -0.1701 0.4659 0.063 Uiso 1 1 calc R . .
C59 C 0.2157(3) -0.1046(3) 0.39049(14) 0.0398(9) Uani 1 1 d . . .
C60 C 0.2322(3) -0.1946(3) 0.36391(14) 0.0387(9) Uani 1 1 d . . .
H60A H 0.2362 -0.2506 0.3863 0.046 Uiso 1 1 calc R . .
C61 C 0.2602(3) -0.2993(3) 0.28849(14) 0.0372(8) Uani 1 1 d . . .
H61A H 0.1974 -0.3062 0.2801 0.045 Uiso 1 1 calc R . .
H61B H 0.2935 -0.3528 0.3143 0.045 Uiso 1 1 calc R . .
C62 C 0.3247(2) -0.3054(3) 0.23629(14) 0.0321(7) Uani 1 1 d . . .
H62B H 0.3934 -0.3188 0.2454 0.038 Uiso 1 1 calc R . .
H62A H 0.3224 -0.3593 0.2144 0.038 Uiso 1 1 calc R . .
C63 C 0.1567(3) -0.3550(3) 0.12467(15) 0.0340(8) Uani 1 1 d . . .
C64 C 0.1917(3) -0.4342(3) 0.08988(16) 0.0411(9) Uani 1 1 d . . .
H64A H 0.2461 -0.4386 0.0656 0.049 Uiso 1 1 calc R . .
C65 C 0.1496(3) -0.5054(3) 0.08994(19) 0.0503(10) Uani 1 1 d . . .
H65A H 0.1757 -0.5580 0.0662 0.060 Uiso 1 1 calc R . .
C66 C 0.0700(3) -0.5013(3) 0.1240(2) 0.0576(12) Uani 1 1 d . . .
H66A H 0.0401 -0.5497 0.1233 0.069 Uiso 1 1 calc R . .
C67 C 0.0345(3) -0.4256(3) 0.1593(2) 0.0509(11) Uani 1 1 d . . .
H67A H -0.0197 -0.4235 0.1832 0.061 Uiso 1 1 calc R . .
C68 C 0.0757(3) -0.3514(3) 0.16106(16) 0.0382(8) Uani 1 1 d . . .
C69 C 0.0339(3) -0.2781(3) 0.20184(15) 0.0375(8) Uani 1 1 d . . .
H69A H -0.0202 -0.2829 0.2239 0.045 Uiso 1 1 calc R . .
C70 C 0.0205(3) -0.1379(3) 0.25300(15) 0.0382(8) Uani 1 1 d . . .
H70A H 0.0522 -0.1636 0.2875 0.046 Uiso 1 1 calc R . .
H70B H -0.0500 -0.1284 0.2584 0.046 Uiso 1 1 calc R . .
C71 C 0.0339(2) -0.0404(3) 0.23697(14) 0.0343(8) Uani 1 1 d . . .
H71B H -0.0142 -0.0044 0.2101 0.041 Uiso 1 1 calc R . .
H71A H 0.0231 0.0000 0.2692 0.041 Uiso 1 1 calc R . .
C72 C 0.5786(2) -0.2124(3) 0.15456(15) 0.0338(8) Uani 1 1 d . . .
C73 C 0.6646(3) -0.2504(3) 0.18322(18) 0.0443(9) Uani 1 1 d . . .
H73A H 0.6604 -0.2680 0.2205 0.053 Uiso 1 1 calc R . .
C74 C 0.7555(3) -0.2626(3) 0.1579(2) 0.0544(12) Uani 1 1 d . . .
H74A H 0.8122 -0.2866 0.1785 0.065 Uiso 1 1 calc R . .
C75 C 0.7652(3) -0.2408(3) 0.1036(2) 0.0528(11) Uani 1 1 d . . .
H75A H 0.8280 -0.2516 0.0864 0.063 Uiso 1 1 calc R . .
C76 C 0.6828(3) -0.2034(3) 0.07461(18) 0.0456(10) Uani 1 1 d . . .
H76A H 0.6894 -0.1881 0.0371 0.055 Uiso 1 1 calc R . .
C77 C 0.5884(3) -0.1870(3) 0.09870(16) 0.0367(8) Uani 1 1 d . . .
C78 C 0.5069(3) -0.1400(3) 0.06427(15) 0.0344(8) Uani 1 1 d . . .
H78A H 0.5220 -0.1276 0.0273 0.041 Uiso 1 1 calc R . .
C79 C 0.3389(3) -0.0660(3) 0.04202(14) 0.0372(8) Uani 1 1 d . . .
H79A H 0.3619 -0.0867 0.0047 0.045 Uiso 1 1 calc R . .
H79B H 0.3220 0.0056 0.0427 0.045 Uiso 1 1 calc R . .
C80 C 0.2482(2) -0.0939(3) 0.05891(13) 0.0326(8) Uani 1 1 d . . .
H80A H 0.1899 -0.0470 0.0421 0.039 Uiso 1 1 calc R . .
H80B H 0.2573 -0.1597 0.0461 0.039 Uiso 1 1 calc R . .
C81 C 0.1173(7) 0.2263(7) 0.2407(4) 0.0597(18) Uani 0.50 1 d PD B 1
H81B H 0.1763 0.2390 0.2250 0.072 Uiso 0.50 1 calc PR B 1
H81A H 0.1128 0.2376 0.2800 0.072 Uiso 0.50 1 calc PR B 1
C81A C 0.0565(7) 0.2112(7) 0.2470(4) 0.0597(18) Uani 0.50 1 d PD B 2
H81C H -0.0040 0.1948 0.2528 0.072 Uiso 0.50 1 calc PR B 2
H81D H 0.0719 0.2278 0.2828 0.072 Uiso 0.50 1 calc PR B 2
C82 C 0.0335(4) 0.2931(4) 0.2167(2) 0.0745(15) Uani 0.50 1 d PD B 1
H82A H 0.0330 0.2769 0.1789 0.112 Uiso 0.50 1 calc PR B 1
H82B H 0.0351 0.3595 0.2182 0.112 Uiso 0.50 1 calc PR B 1
H82C H -0.0256 0.2891 0.2364 0.112 Uiso 0.50 1 calc PR B 1
C82A C 0.0335(4) 0.2931(4) 0.2167(2) 0.0745(15) Uani 0.50 1 d P B 2
H82D H 0.0924 0.2976 0.1970 0.112 Uiso 0.50 1 calc PR B 2
H82E H 0.0056 0.3492 0.2399 0.112 Uiso 0.50 1 calc PR B 2
H82F H -0.0146 0.2929 0.1908 0.112 Uiso 0.50 1 calc PR B 2
C83 C 0.4688(4) -0.1979(5) 0.3247(2) 0.0743(16) Uani 1 1 d . . .
H83B H 0.5372 -0.2322 0.3118 0.089 Uiso 1 1 calc R . .
H83A H 0.4422 -0.2479 0.3406 0.089 Uiso 1 1 calc R . .
C84 C 0.4695(3) -0.1341(4) 0.36627(18) 0.0673(15) Uani 1 1 d . . .
H84C H 0.4025 -0.1021 0.3807 0.101 Uiso 1 1 calc R . .
H84B H 0.4965 -0.0847 0.3512 0.101 Uiso 1 1 calc R . .
H84A H 0.5099 -0.1719 0.3954 0.101 Uiso 1 1 calc R . .
C85 C -0.0459(4) -0.1033(4) 0.1030(2) 0.0755(16) Uani 1 1 d . . .
H85B H -0.0883 -0.0887 0.1365 0.091 Uiso 1 1 calc R . .
H85A H -0.0292 -0.1738 0.0968 0.091 Uiso 1 1 calc R . .
C86 C -0.1022(3) -0.0492(4) 0.05834(17) 0.0518(11) Uani 1 1 d . . .
H86C H -0.0610 -0.0614 0.0248 0.078 Uiso 1 1 calc R . .
H86B H -0.1251 0.0207 0.0653 0.078 Uiso 1 1 calc R . .
H86A H -0.1586 -0.0702 0.0547 0.078 Uiso 1 1 calc R . .
C87 C 0.4699(3) -0.3754(3) 0.12066(16) 0.0412(9) Uani 1 1 d . . .
H87B H 0.4767 -0.3796 0.1603 0.049 Uiso 1 1 calc R . .
H87A H 0.5304 -0.3687 0.1031 0.049 Uiso 1 1 calc R . .
C88 C 0.4580(4) -0.4655(4) 0.1031(3) 0.0739(16) Uani 1 1 d . . .
H88A H 0.3974 -0.4715 0.1199 0.111 Uiso 1 1 calc R . .
H88B H 0.5137 -0.5220 0.1142 0.111 Uiso 1 1 calc R . .
H88C H 0.4549 -0.4630 0.0637 0.111 Uiso 1 1 calc R . .
C89A C -0.008(4) -0.324(2) 0.4150(14) 0.073(5) Uani 0.50 1 d PD C 2
H89A H 0.0232 -0.3835 0.4374 0.087 Uiso 0.50 1 calc PR C 2
H89B H -0.0792 -0.3144 0.4147 0.087 Uiso 0.50 1 calc PR C 2
C89 C 0.000(4) -0.353(2) 0.4146(14) 0.073(5) Uani 0.50 1 d PD D 1
H89C H 0.0440 -0.4110 0.4340 0.087 Uiso 0.50 1 calc PR D 1
H89D H -0.0629 -0.3627 0.4115 0.087 Uiso 0.50 1 calc PR D 1
C90A C -0.193(3) 0.507(4) 0.0824(15) 0.069(5) Uani 0.50 1 d PD E 2
H90A H -0.2075 0.5777 0.0840 0.082 Uiso 0.50 1 calc PR E 2
H90B H -0.1343 0.4798 0.0583 0.082 Uiso 0.50 1 calc PR E 2
C90 C -0.169(3) 0.501(4) 0.0802(15) 0.069(5) Uani 0.50 1 d PD F 1
H90C H -0.1631 0.5670 0.0812 0.082 Uiso 0.50 1 calc PR F 1
H90D H -0.1127 0.4604 0.0576 0.082 Uiso 0.50 1 calc PR F 1
N1 N 0.7052(2) 0.4291(2) 0.28764(12) 0.0359(7) Uani 1 1 d . . .
N2 N 0.3786(2) 0.2507(2) 0.37613(12) 0.0351(7) Uani 1 1 d . . .
N3 N 0.6975(2) 0.2516(2) 0.18651(11) 0.0324(6) Uani 1 1 d . . .
N4 N 0.6138(2) 0.0788(2) 0.42083(12) 0.0381(7) Uani 1 1 d . . .
N5 N 0.2445(2) 0.1190(2) 0.12961(11) 0.0322(6) Uani 1 1 d . . .
N6 N 0.2420(2) -0.2056(2) 0.31262(11) 0.0337(7) Uani 1 1 d . . .
N7 N 0.0643(2) -0.2081(2) 0.21026(12) 0.0338(7) Uani 1 1 d . . .
N8 N 0.4170(2) -0.1141(2) 0.07967(11) 0.0322(6) Uani 1 1 d . . .
O1 O 0.78950(17) 0.2949(2) 0.37549(10) 0.0377(6) Uani 1 1 d . . .
O2 O 0.55442(16) 0.36411(17) 0.28712(9) 0.0295(5) Uani 1 1 d . . .
O3 O 0.40539(17) 0.43656(19) 0.38264(10) 0.0376(6) Uani 1 1 d . . .
O4 O 0.53094(16) 0.18641(17) 0.30573(9) 0.0288(5) Uani 1 1 d . . .
O5 O 0.49142(17) 0.2832(2) 0.19234(9) 0.0376(6) Uani 1 1 d . . .
O6 O 0.71185(15) 0.20446(17) 0.29231(8) 0.0275(5) Uani 1 1 d . . .
O7 O 0.69907(18) 0.00073(18) 0.31834(9) 0.0360(6) Uani 1 1 d . . .
O8 O 0.59323(16) 0.26176(17) 0.38473(9) 0.0286(5) Uani 1 1 d . . .
O9 O 0.5855(2) 0.4541(2) 0.38816(12) 0.0457(7) Uani 1 1 d D . .
H1O H 0.5290(17) 0.460(4) 0.389(2) 0.074(17) Uiso 1 1 d D . .
O10 O 0.36616(19) 0.3671(3) 0.27463(13) 0.0540(8) Uani 1 1 d D . .
H2O H 0.395(3) 0.350(3) 0.2467(11) 0.049(14) Uiso 1 1 d D . .
O11 O 0.6438(2) 0.0808(2) 0.22062(10) 0.0429(6) Uani 1 1 d D . .
H3O H 0.665(3) 0.055(3) 0.2485(13) 0.067(16) Uiso 1 1 d D . .
O12 O 0.79167(19) 0.1077(2) 0.38971(10) 0.0388(6) Uani 1 1 d D . .
H4O H 0.807(3) 0.155(2) 0.3886(15) 0.023(10) Uiso 1 1 d D . .
O13 O 0.05765(16) 0.09357(18) 0.12226(10) 0.0337(5) Uani 1 1 d . . .
O14 O 0.30868(16) -0.03565(17) 0.19674(9) 0.0278(5) Uani 1 1 d . . .
O15 O 0.21198(19) -0.0005(2) 0.31095(9) 0.0396(6) Uani 1 1 d . . .
O16 O 0.29022(15) -0.21594(16) 0.20637(8) 0.0255(5) Uani 1 1 d . . .
O17 O 0.20004(17) -0.28933(18) 0.12125(10) 0.0346(5) Uani 1 1 d . . .
O18 O 0.13022(15) -0.05861(17) 0.21452(9) 0.0284(5) Uani 1 1 d . . .
O19 O 0.49490(16) -0.20347(19) 0.18075(9) 0.0342(5) Uani 1 1 d . . .
O20 O 0.23355(15) -0.09318(16) 0.11623(8) 0.0258(5) Uani 1 1 d . . .
O21 O 0.1281(2) 0.1284(2) 0.23329(12) 0.0518(7) Uani 1 1 d D . .
H5O H 0.149(4) 0.093(4) 0.2596(16) 0.082(19) Uiso 1 1 d D . .
O22 O 0.41447(19) -0.1526(2) 0.27955(10) 0.0424(6) Uani 1 1 d D . .
H6O H 0.445(3) -0.169(3) 0.2516(12) 0.055(14) Uiso 1 1 d D . .
O23 O 0.04073(18) -0.0860(2) 0.11195(12) 0.0415(6) Uani 1 1 d D . .
H7O H 0.037(3) -0.0324(16) 0.1149(14) 0.024(10) Uiso 1 1 d D . .
O24 O 0.38798(17) -0.29148(18) 0.10695(10) 0.0325(5) Uani 1 1 d D . .
H8O H 0.338(2) -0.301(3) 0.1097(17) 0.042(12) Uiso 1 1 d D . .
Ni1 Ni 0.66675(3) 0.33446(3) 0.336862(17) 0.02807(10) Uani 1 1 d . . .
Ni2 Ni 0.46457(3) 0.31796(3) 0.339569(17) 0.02989(10) Uani 1 1 d . A .
Ni3 Ni 0.59996(3) 0.23384(3) 0.242063(16) 0.02820(10) Uani 1 1 d . . .
Ni4 Ni 0.65719(3) 0.13030(3) 0.351138(16) 0.02803(10) Uani 1 1 d . . .
Ni5 Ni 0.17647(3) 0.03337(3) 0.164658(17) 0.02765(10) Uani 1 1 d . B .
Ni6 Ni 0.26075(3) -0.10654(3) 0.258861(16) 0.02819(10) Uani 1 1 d . . .
Ni7 Ni 0.16025(3) -0.16835(3) 0.162223(16) 0.02611(10) Uani 1 1 d . . .
Ni8 Ni 0.36494(3) -0.15919(3) 0.148619(16) 0.02498(10) Uani 1 1 d . . .
Cl1 Cl -0.0191(5) -0.2503(5) 0.4536(3) 0.108(2) Uani 0.50 1 d PD D 1
Cl1A Cl 0.0085(4) -0.2212(4) 0.4427(3) 0.0929(17) Uani 0.50 1 d PD C 2
Cl2 Cl 0.0489(11) -0.3455(8) 0.3535(5) 0.092(3) Uani 0.50 1 d PD D 1
Cl2A Cl 0.0437(11) -0.3380(9) 0.3485(5) 0.103(4) Uani 0.50 1 d PD C 2
Cl3A Cl -0.1674(7) 0.4527(9) 0.1493(5) 0.119(4) Uani 0.50 1 d PD E 2
Cl3 Cl -0.1634(4) 0.4521(5) 0.1433(3) 0.0630(15) Uani 0.50 1 d PD F 1
Cl4 Cl -0.2726(7) 0.5106(9) 0.0522(4) 0.144(4) Uani 0.50 1 d PD F 1
Cl4A Cl -0.2917(4) 0.4870(5) 0.0538(3) 0.0717(13) Uani 0.50 1 d PD E 2

loop_
_atom_site_aniso_label
_atom_site_aniso_U_11
_atom_site_aniso_U_22
_atom_site_aniso_U_33
_atom_site_aniso_U_23
_atom_site_aniso_U_13
_atom_site_aniso_U_12
C1 0.0297(17) 0.045(3) 0.044(2) -0.0171(17) 0.0002(15) -0.0118(17)
C2 0.0343(19) 0.051(3) 0.061(3) -0.017(2) -0.0089(17) -0.0141(18)
C3 0.034(2) 0.060(3) 0.089(4) -0.030(3) -0.010(2) -0.013(2)
C4 0.036(2) 0.063(4) 0.112(4) -0.030(3) 0.001(2) -0.027(2)
C5 0.044(2) 0.052(3) 0.085(3) -0.020(2) 0.007(2) -0.027(2)
C6 0.0314(18) 0.043(3) 0.059(2) -0.0156(19) 0.0064(16) -0.0185(17)
C7 0.0389(19) 0.037(2) 0.050(2) -0.0056(17) 0.0068(16) -0.0182(17)
C8 0.0393(19) 0.031(2) 0.048(2) 0.0082(17) -0.0019(16) -0.0121(16)
C9 0.0362(18) 0.029(2) 0.044(2) 0.0084(16) -0.0038(15) -0.0084(15)
C10 0.0246(16) 0.034(2) 0.0367(18) 0.0020(15) -0.0045(13) -0.0024(14)
C11 0.0354(19) 0.036(2) 0.052(2) 0.0000(18) 0.0002(16) -0.0039(16)
C12 0.044(2) 0.039(3) 0.052(2) -0.0068(19) 0.0043(18) 0.0005(18)
C13 0.039(2) 0.054(3) 0.043(2) -0.001(2) 0.0056(17) -0.0037(19)
C14 0.0312(18) 0.050(3) 0.040(2) 0.0000(18) -0.0004(15) -0.0118(17)
C15 0.0263(16) 0.041(2) 0.0326(17) 0.0018(15) -0.0035(13) -0.0080(15)
C16 0.0303(17) 0.048(3) 0.0389(19) -0.0014(17) 0.0002(14) -0.0191(17)
C17 0.042(2) 0.042(3) 0.050(2) -0.0049(18) 0.0049(17) -0.0250(18)
C18 0.0356(18) 0.038(2) 0.042(2) -0.0081(16) 0.0001(15) -0.0195(17)
C19 0.0435(19) 0.026(2) 0.0311(17) 0.0015(14) -0.0082(14) -0.0126(15)
C20 0.052(2) 0.030(2) 0.0388(19) 0.0023(16) -0.0158(16) -0.0184(17)
C21 0.070(3) 0.043(3) 0.040(2) 0.0032(18) -0.024(2) -0.026(2)
C22 0.085(3) 0.052(3) 0.0276(19) -0.0001(17) -0.015(2) -0.030(2)
C23 0.059(2) 0.039(3) 0.0338(19) -0.0028(17) -0.0012(17) -0.0187(19)
C24 0.047(2) 0.024(2) 0.0283(17) -0.0011(14) -0.0017(14) -0.0093(15)
C25 0.0382(18) 0.029(2) 0.0323(18) 0.0001(15) 0.0037(14) -0.0069(15)
C26 0.0279(17) 0.043(2) 0.0376(19) 0.0033(16) 0.0028(14) -0.0084(16)
C27 0.0249(15) 0.036(2) 0.0314(17) 0.0003(15) 0.0026(13) -0.0054(14)
C28 0.0323(17) 0.027(2) 0.048(2) 0.0021(16) -0.0110(15) -0.0076(15)
C29 0.046(2) 0.034(2) 0.055(2) -0.0021(19) -0.0141(18) -0.0092(18)
C30 0.047(2) 0.030(3) 0.090(4) -0.006(2) -0.023(2) -0.0091(19)
C31 0.051(2) 0.038(3) 0.082(3) 0.022(2) -0.026(2) -0.020(2)
C32 0.041(2) 0.038(3) 0.063(3) 0.018(2) -0.0166(19) -0.0171(18)
C33 0.0349(18) 0.036(2) 0.048(2) 0.0122(17) -0.0117(16) -0.0160(16)
C34 0.0392(19) 0.049(3) 0.0351(19) 0.0116(17) -0.0052(15) -0.0176(18)
C35 0.047(2) 0.052(3) 0.0331(19) 0.0007(17) 0.0031(16) -0.0155(19)
C36 0.051(2) 0.041(2) 0.0239(16) -0.0037(15) 0.0010(15) -0.0148(18)
C37 0.068(3) 0.085(5) 0.110(5) -0.056(4) 0.017(3) -0.037(3)
C38 0.063(3) 0.047(3) 0.054(3) -0.016(2) -0.003(2) -0.022(2)
C39 0.038(3) 0.170(15) 0.087(11) -0.054(8) -0.027(5) 0.031(6)
C39A 0.038(3) 0.170(15) 0.087(11) -0.054(8) -0.027(5) 0.031(6)
C40A 0.056(4) 0.081(5) 0.082(6) 0.002(6) -0.025(5) -0.007(4)
C40 0.056(4) 0.081(5) 0.082(6) 0.002(6) -0.025(5) -0.007(4)
C41 0.075(3) 0.051(3) 0.055(3) -0.010(2) 0.001(2) -0.016(2)
C42 0.089(3) 0.038(3) 0.046(2) -0.0119(19) -0.006(2) -0.025(2)
C43 0.045(2) 0.051(3) 0.047(2) -0.0006(19) -0.0041(18) -0.0074(19)
C44 0.054(3) 0.070(4) 0.084(4) 0.001(3) -0.001(2) -0.021(3)
C45 0.0335(17) 0.024(2) 0.0335(17) -0.0029(14) 0.0006(14) -0.0020(14)
C46 0.0311(18) 0.038(2) 0.042(2) 0.0024(17) -0.0014(15) -0.0048(16)
C47 0.038(2) 0.046(3) 0.047(2) 0.0068(19) -0.0059(17) 0.0003(18)
C48 0.051(2) 0.041(3) 0.0355(19) 0.0098(17) -0.0052(17) -0.0049(18)
C49 0.050(2) 0.030(2) 0.0354(19) -0.0008(16) 0.0000(16) -0.0108(17)
C50 0.0394(18) 0.024(2) 0.0300(17) -0.0030(14) -0.0028(14) -0.0082(15)
C51 0.047(2) 0.027(2) 0.0345(18) -0.0015(15) -0.0007(15) -0.0173(16)
C52 0.0418(19) 0.032(2) 0.046(2) 0.0041(16) -0.0100(16) -0.0203(17)
C53 0.0395(18) 0.028(2) 0.0360(18) -0.0016(15) -0.0052(14) -0.0169(16)
C54 0.0312(17) 0.052(3) 0.0256(17) -0.0064(16) 0.0000(13) -0.0106(16)
C55 0.042(2) 0.060(3) 0.037(2) -0.0136(18) 0.0022(16) -0.020(2)
C56 0.055(3) 0.084(4) 0.040(2) -0.026(2) 0.0043(19) -0.028(3)
C57 0.070(3) 0.095(4) 0.026(2) -0.008(2) 0.0001(19) -0.033(3)
C58 0.048(2) 0.078(3) 0.0294(19) 0.005(2) -0.0016(16) -0.021(2)
C59 0.0339(18) 0.054(3) 0.0284(17) -0.0013(16) 0.0000(14) -0.0104(17)
C60 0.0343(18) 0.049(3) 0.0309(18) 0.0099(17) -0.0017(14) -0.0132(17)
C61 0.0398(19) 0.031(2) 0.0371(19) 0.0069(16) 0.0037(15) -0.0094(16)
C62 0.0325(17) 0.026(2) 0.0330(17) 0.0050(14) -0.0013(13) -0.0051(14)
C63 0.0345(18) 0.028(2) 0.0426(19) 0.0012(15) -0.0105(15) -0.0128(15)
C64 0.043(2) 0.034(2) 0.050(2) -0.0038(17) -0.0079(17) -0.0158(17)
C65 0.051(2) 0.032(2) 0.072(3) -0.007(2) -0.014(2) -0.0166(19)
C66 0.054(3) 0.037(3) 0.091(3) 0.000(2) -0.012(2) -0.027(2)
C67 0.041(2) 0.041(3) 0.077(3) 0.003(2) -0.003(2) -0.0234(19)
C68 0.0350(18) 0.030(2) 0.054(2) 0.0032(17) -0.0072(16) -0.0164(16)
C69 0.0289(17) 0.038(2) 0.046(2) 0.0060(17) 0.0009(15) -0.0144(16)
C70 0.0289(17) 0.039(2) 0.042(2) -0.0020(16) 0.0081(14) -0.0070(15)
C71 0.0267(16) 0.032(2) 0.0384(19) -0.0017(15) 0.0064(14) -0.0043(14)
C72 0.0269(16) 0.027(2) 0.049(2) -0.0124(15) 0.0035(14) -0.0104(14)
C73 0.0313(18) 0.042(3) 0.058(2) -0.0159(19) -0.0021(16) -0.0086(17)
C74 0.0288(19) 0.047(3) 0.088(3) -0.021(2) -0.004(2) -0.0115(18)
C75 0.031(2) 0.049(3) 0.081(3) -0.024(2) 0.0137(19) -0.0152(18)
C76 0.037(2) 0.040(3) 0.062(3) -0.0164(19) 0.0171(18) -0.0186(18)
C77 0.0348(18) 0.027(2) 0.051(2) -0.0140(16) 0.0105(15) -0.0147(15)
C78 0.0389(19) 0.030(2) 0.0376(18) -0.0058(15) 0.0091(15) -0.0172(16)
C79 0.0409(19) 0.041(2) 0.0290(17) 0.0025(15) 0.0003(14) -0.0137(17)
C80 0.0366(18) 0.039(2) 0.0235(16) -0.0012(14) -0.0011(13) -0.0145(16)
C81 0.045(4) 0.057(5) 0.071(4) -0.006(4) 0.000(4) -0.010(3)
C81A 0.045(4) 0.057(5) 0.071(4) -0.006(4) 0.000(4) -0.010(3)
C82 0.084(4) 0.050(3) 0.082(4) -0.006(3) -0.008(3) -0.011(3)
C82A 0.084(4) 0.050(3) 0.082(4) -0.006(3) -0.008(3) -0.011(3)
C83 0.062(3) 0.100(5) 0.056(3) 0.007(3) -0.015(2) -0.020(3)
C84 0.051(3) 0.112(5) 0.046(2) 0.001(3) -0.015(2) -0.035(3)
C85 0.076(3) 0.071(4) 0.091(4) 0.020(3) -0.046(3) -0.035(3)
C86 0.050(2) 0.057(3) 0.050(2) -0.005(2) -0.0143(19) -0.017(2)
C87 0.040(2) 0.031(2) 0.048(2) -0.0016(17) 0.0045(16) -0.0070(16)
C88 0.056(3) 0.035(3) 0.128(5) -0.011(3) 0.001(3) -0.013(2)
C89A 0.064(7) 0.071(17) 0.078(4) 0.028(9) -0.011(4) -0.019(13)
C89 0.064(7) 0.071(17) 0.078(4) 0.028(9) -0.011(4) -0.019(13)
C90A 0.072(16) 0.057(6) 0.073(4) -0.005(4) 0.022(8) -0.021(12)
C90 0.072(16) 0.057(6) 0.073(4) -0.005(4) 0.022(8) -0.021(12)
N1 0.0367(16) 0.0294(18) 0.0420(16) -0.0008(13) 0.0003(13) -0.0123(13)
N2 0.0312(15) 0.0363(19) 0.0403(16) -0.0039(13) 0.0011(12) -0.0146(13)
N3 0.0305(14) 0.0332(18) 0.0300(14) 0.0028(12) 0.0000(11) -0.0071(12)
N4 0.0371(16) 0.041(2) 0.0323(15) 0.0049(14) -0.0012(12) -0.0095(14)
N5 0.0378(15) 0.0261(17) 0.0357(15) 0.0015(12) -0.0054(12) -0.0146(13)
N6 0.0343(15) 0.0346(19) 0.0284(14) 0.0036(12) 0.0018(11) -0.0080(13)
N7 0.0283(14) 0.0322(18) 0.0396(16) 0.0021(13) 0.0002(12) -0.0095(13)
N8 0.0366(15) 0.0290(18) 0.0307(14) -0.0019(12) 0.0038(12) -0.0116(13)
O1 0.0312(12) 0.0442(17) 0.0408(13) -0.0014(11) -0.0065(10) -0.0159(11)
O2 0.0274(11) 0.0251(13) 0.0342(12) 0.0025(10) -0.0029(9) -0.0066(9)
O3 0.0292(12) 0.0355(16) 0.0470(14) -0.0052(11) 0.0071(10) -0.0104(11)
O4 0.0279(11) 0.0325(14) 0.0293(11) -0.0004(10) -0.0021(9) -0.0147(10)
O5 0.0366(13) 0.0457(17) 0.0294(12) 0.0051(11) -0.0086(10) -0.0122(12)
O6 0.0268(11) 0.0267(13) 0.0263(11) 0.0003(9) 0.0014(9) -0.0063(9)
O7 0.0472(14) 0.0265(15) 0.0326(12) 0.0011(10) -0.0037(10) -0.0102(11)
O8 0.0287(11) 0.0288(14) 0.0270(11) -0.0013(9) 0.0004(9) -0.0085(10)
O9 0.0377(15) 0.0355(17) 0.0683(19) -0.0192(13) 0.0090(13) -0.0173(13)
O10 0.0252(13) 0.073(2) 0.0555(19) 0.0028(16) -0.0044(13) -0.0056(13)
O11 0.0571(17) 0.0356(17) 0.0310(14) -0.0037(12) -0.0018(12) -0.0092(13)
O12 0.0359(13) 0.0372(18) 0.0354(13) 0.0008(12) -0.0025(10) -0.0023(12)
O13 0.0319(12) 0.0272(14) 0.0389(13) 0.0057(11) -0.0041(10) -0.0064(10)
O14 0.0327(11) 0.0257(13) 0.0268(11) -0.0005(9) -0.0026(9) -0.0120(10)
O15 0.0514(15) 0.0381(16) 0.0259(12) -0.0045(11) 0.0002(10) -0.0108(12)
O16 0.0285(11) 0.0206(13) 0.0261(11) 0.0010(9) 0.0002(8) -0.0070(9)
O17 0.0369(13) 0.0294(15) 0.0418(13) -0.0055(11) 0.0036(10) -0.0169(11)
O18 0.0264(11) 0.0275(13) 0.0295(11) 0.0010(9) 0.0021(9) -0.0078(9)
O19 0.0268(11) 0.0406(16) 0.0343(12) -0.0011(11) -0.0016(9) -0.0102(10)
O20 0.0274(11) 0.0267(13) 0.0234(10) 0.0017(9) 0.0004(8) -0.0100(9)
O21 0.075(2) 0.0246(17) 0.0428(16) -0.0060(13) -0.0025(14) 0.0010(14)
O22 0.0343(13) 0.0569(19) 0.0307(14) 0.0009(12) -0.0065(11) -0.0082(12)
O23 0.0329(13) 0.0338(18) 0.0617(17) 0.0085(14) -0.0161(12) -0.0155(12)
O24 0.0309(13) 0.0255(14) 0.0376(13) -0.0033(10) 0.0038(10) -0.0056(10)
Ni1 0.0243(2) 0.0277(3) 0.0322(2) -0.00058(17) -0.00230(16) -0.00866(17)
Ni2 0.0240(2) 0.0302(3) 0.0353(2) -0.00192(18) 0.00148(16) -0.00939(18)
Ni3 0.0277(2) 0.0311(3) 0.0249(2) 0.00267(17) -0.00298(16) -0.00898(18)
Ni4 0.0320(2) 0.0251(3) 0.0250(2) 0.00093(17) -0.00131(16) -0.00737(18)
Ni5 0.0299(2) 0.0224(2) 0.0302(2) 0.00159(17) -0.00226(16) -0.00853(17)
Ni6 0.0327(2) 0.0276(3) 0.0227(2) -0.00020(17) 0.00044(16) -0.00851(18)
Ni7 0.0250(2) 0.0237(2) 0.0301(2) -0.00066(17) 0.00080(16) -0.00927(17)
Ni8 0.02428(19) 0.0254(2) 0.0248(2) -0.00034(16) 0.00026(15) -0.00818(17)
Cl1 0.090(3) 0.127(5) 0.097(4) -0.044(3) -0.005(3) -0.019(3)
Cl1A 0.082(3) 0.080(3) 0.089(3) 0.013(2) -0.005(2) 0.006(2)
Cl2 0.135(7) 0.058(4) 0.096(6) -0.007(3) 0.033(5) -0.053(4)
Cl2A 0.111(6) 0.136(8) 0.072(4) 0.020(4) 0.029(4) -0.065(5)
Cl3A 0.126(6) 0.153(8) 0.093(5) 0.048(5) 0.003(4) -0.079(5)
Cl3 0.047(2) 0.083(4) 0.065(3) 0.030(2) -0.0159(18) -0.033(2)
Cl4 0.119(6) 0.172(8) 0.112(5) -0.038(5) -0.042(4) -0.001(5)
Cl4A 0.0445(16) 0.092(3) 0.0554(19) -0.0154(17) -0.0012(14) 0.0089(18)

loop_
_atom_type_symbol
_atom_type_description
_atom_type_scat_dispersion_real
_atom_type_scat_dispersion_imag
_atom_type_scat_source
C C 0.0033 0.0016 'International Tables Vol C Tables 4.2.6.8 and 6.1.1.4'
H H 0.0000 0.0000 'International Tables Vol C Tables 4.2.6.8 and 6.1.1.4'
N N 0.0061 0.0033 'International Tables Vol C Tables 4.2.6.8 and 6.1.1.4'
O O 0.0106 0.0060 'International Tables Vol C Tables 4.2.6.8 and 6.1.1.4'
Ni Ni 0.3393 1.1124 'International Tables Vol C Tables 4.2.6.8 and 6.1.1.4'
Cl Cl 0.1484 0.1585 'International Tables Vol C Tables 4.2.6.8 and 6.1.1.4'

loop_
_geom_angle_atom_site_label_1
_geom_angle_atom_site_label_2
_geom_angle_atom_site_label_3
_geom_angle
O1 C1 C2 118.0(4)
O1 C1 C6 125.1(3)
C2 C1 C6 116.9(3)
C3 C2 C1 121.9(5)
C3 C2 H2A 119.0
C1 C2 H2A 119.0
C2 C3 C4 120.8(4)
C2 C3 H3A 119.6
C4 C3 H3A 119.6
C5 C4 C3 119.7(4)
C5 C4 H4A 120.2
C3 C4 H4A 120.2
C4 C5 C6 121.0(5)
C4 C5 H5A 119.5
C6 C5 H5A 119.5
C5 C6 C1 119.6(4)
C5 C6 C7 116.3(4)
C1 C6 C7 124.1(3)
N1 C7 C6 125.6(4)
N1 C7 H7A 117.2
C6 C7 H7A 117.2
N1 C8 C9 109.7(3)
N1 C8 H8A 109.7
C9 C8 H8A 109.7
N1 C8 H8B 109.7
C9 C8 H8B 109.7
H8A C8 H8B 108.2
O2 C9 C8 109.0(3)
O2 C9 H9B 109.9
C8 C9 H9B 109.9
O2 C9 H9A 109.9
C8 C9 H9A 109.9
H9B C9 H9A 108.3
O3 C10 C11 118.9(3)
O3 C10 C15 124.2(4)
C11 C10 C15 116.9(3)
C12 C11 C10 122.9(4)
C12 C11 H11A 118.6
C10 C11 H11A 118.6
C11 C12 C13 120.0(4)
C11 C12 H12A 120.0
C13 C12 H12A 120.0
C14 C13 C12 118.6(4)
C14 C13 H13A 120.7
C12 C13 H13A 120.7
C13 C14 C15 123.8(4)
C13 C14 H14A 118.1
C15 C14 H14A 118.1
C14 C15 C10 117.8(4)
C14 C15 C16 117.5(3)
C10 C15 C16 124.8(3)
N2 C16 C15 125.7(3)
N2 C16 H16A 117.1
C15 C16 H16A 117.1
N2 C17 C18 109.6(3)
N2 C17 H17A 109.8
C18 C17 H17A 109.8
N2 C17 H17B 109.8
C18 C17 H17B 109.8
H17A C17 H17B 108.2
O4 C18 C17 108.6(3)
O4 C18 H18B 110.0
C17 C18 H18B 110.0
O4 C18 H18A 110.0
C17 C18 H18A 110.0
H18B C18 H18A 108.4
O5 C19 C20 118.7(3)
O5 C19 C24 124.2(3)
C20 C19 C24 117.1(3)
C21 C20 C19 121.7(4)
C21 C20 H20A 119.2
C19 C20 H20A 119.2
C20 C21 C22 121.5(4)
C20 C21 H21A 119.3
C22 C21 H21A 119.3
C21 C22 C23 118.8(4)
C21 C22 H22A 120.6
C23 C22 H22A 120.6
C22 C23 C24 121.9(4)
C22 C23 H23A 119.0
C24 C23 H23A 119.0
C23 C24 C19 118.9(3)
C23 C24 C25 116.3(3)
C19 C24 C25 124.8(3)
N3 C25 C24 125.0(3)
N3 C25 H25A 117.5
C24 C25 H25A 117.5
N3 C26 C27 108.5(3)
N3 C26 H26A 110.0
C27 C26 H26A 110.0
N3 C26 H26B 110.0
C27 C26 H26B 110.0
H26A C26 H26B 108.4
O6 C27 C26 109.4(3)
O6 C27 H27B 109.8
C26 C27 H27B 109.8
O6 C27 H27A 109.8
C26 C27 H27A 109.8
H27B C27 H27A 108.2
O7 C28 C29 118.6(4)
O7 C28 C33 124.3(4)
C29 C28 C33 117.0(3)
C30 C29 C28 121.1(4)
C30 C29 H29A 119.4
C28 C29 H29A 119.4
C29 C30 C31 121.5(4)
C29 C30 H30A 119.3
C31 C30 H30A 119.3
C32 C31 C30 118.8(4)
C32 C31 H31A 120.6
C30 C31 H31A 120.6
C31 C32 C33 122.5(4)
C31 C32 H32A 118.8
C33 C32 H32A 118.8
C32 C33 C28 119.0(4)
C32 C33 C34 116.7(4)
C28 C33 C34 124.2(3)
N4 C34 C33 125.5(3)
N4 C34 H34A 117.3
C33 C34 H34A 117.3
N4 C35 C36 110.1(3)
N4 C35 H35B 109.6
C36 C35 H35B 109.6
N4 C35 H36B 109.6
C36 C35 H36B 109.6
H35B C35 H36B 108.2
O8 C36 C35 108.9(3)
O8 C36 H36A 109.9
C35 C36 H36A 109.9
O8 C36 H36B 109.9
C35 C36 H36B 109.9
H36A C36 H36B 108.3
O9 C37 C38 117.7(5)
O9 C37 H37B 107.9
C38 C37 H37B 107.9
O9 C37 H37A 107.9
C38 C37 H37A 107.9
H37B C37 H37A 107.2
C37 C38 H38C 109.5
C37 C38 H38B 109.5
H38C C38 H38B 109.5
C37 C38 H38A 109.5
H38C C38 H38A 109.5
H38B C38 H38A 109.5
C40 C39 O10 114.8(13)
C40 C39 H39B 108.6
O10 C39 H39B 108.6
C40 C39 H39A 108.6
O10 C39 H39A 108.6
H39B C39 H39A 107.5
O10 C39A C40A 119.6(14)
O10 C39A H39C 107.4
C40A C39A H39C 107.4
O10 C39A H39D 107.4
C40A C39A H39D 107.4
H39C C39A H39D 107.0
O10 C39A H40D 131.7
C40A C39A H40D 82.0
H39C C39A H40D 27.7
H39D C39A H40D 105.2
C39A C40A H40C 109.5
C39A C40A H40B 109.5
H40C C40A H40B 109.5
C39A C40A H40A 109.5
H40C C40A H40A 109.5
H40B C40A H40A 109.5
C39A C40A H40E 85.1
H40C C40A H40E 57.6
H40B C40A H40E 70.2
H40A C40A H40E 163.9
C39A C40A H40F 88.9
H40C C40A H40F 49.1
H40B C40A H40F 156.8
H40A C40A H40F 75.8
H40E C40A H40F 98.4
C39 C40 H40D 120.1
C39 C40 H40E 108.5
H40D C40 H40E 109.4
C39 C40 H40F 98.5
H40D C40 H40F 110.0
H40E C40 H40F 109.6
O11 C41 C42 113.1(4)
O11 C41 H41B 109.0
C42 C41 H41B 109.0
O11 C41 H41A 109.0
C42 C41 H41A 109.0
H41B C41 H41A 107.8
C41 C42 H42C 109.5
C41 C42 H42B 109.5
H42C C42 H42B 109.5
C41 C42 H42A 109.5
H42C C42 H42A 109.5
H42B C42 H42A 109.5
O12 C43 C44 110.0(4)
O12 C43 H43A 109.7
C44 C43 H43A 109.7
O12 C43 H43B 109.7
C44 C43 H43B 109.7
H43A C43 H43B 108.2
C43 C44 H44C 109.5
C43 C44 H44B 109.5
H44C C44 H44B 109.5
C43 C44 H44A 109.5
H44C C44 H44A 109.5
H44B C44 H44A 109.5
O13 C45 C46 118.3(3)
O13 C45 C50 125.1(3)
C46 C45 C50 116.6(3)
C47 C46 C45 122.4(4)
C47 C46 H46A 118.8
C45 C46 H46A 118.8
C46 C47 C48 120.7(4)
C46 C47 H47A 119.6
C48 C47 H47A 119.6
C49 C48 C47 118.5(3)
C49 C48 H48A 120.7
C47 C48 H48A 120.7
C48 C49 C50 122.8(4)
C48 C49 H49A 118.6
C50 C49 H49A 118.6
C49 C50 C45 118.9(3)
C49 C50 C51 116.2(3)
C45 C50 C51 124.9(3)
N5 C51 C50 125.1(3)
N5 C51 H51A 117.5
C50 C51 H51A 117.5
N5 C52 C53 109.0(3)
N5 C52 H52A 109.9
C53 C52 H52A 109.9
N5 C52 H52B 109.9
C53 C52 H52B 109.9
H52A C52 H52B 108.3
O14 C53 C52 108.9(3)
O14 C53 H53B 109.9
C52 C53 H53B 109.9
O14 C53 H53A 109.9
C52 C53 H53A 109.9
H53B C53 H53A 108.3
O15 C54 C55 119.0(4)
O15 C54 C59 124.0(4)
C55 C54 C59 117.0(3)
C56 C55 C54 122.5(4)
C56 C55 H55A 118.7
C54 C55 H55A 118.7
C55 C56 C57 120.5(5)
C55 C56 H56A 119.7
C57 C56 H56A 119.7
C58 C57 C56 118.7(4)
C58 C57 H57A 120.7
C56 C57 H57A 120.7
C57 C58 C59 122.7(4)
C57 C58 H58A 118.7
C59 C58 H58A 118.7
C58 C59 C54 118.5(4)
C58 C59 C60 116.5(4)
C54 C59 C60 125.0(3)
N6 C60 C59 125.6(3)
N6 C60 H60A 117.2
C59 C60 H60A 117.2
N6 C61 C62 109.3(3)
N6 C61 H61A 109.8
C62 C61 H61A 109.8
N6 C61 H61B 109.8
C62 C61 H61B 109.8
H61A C61 H61B 108.3
O16 C62 C61 109.2(3)
O16 C62 H62B 109.9
C61 C62 H62B 109.9
O16 C62 H62A 109.9
C61 C62 H62A 109.9
H62B C62 H62A 108.3
O17 C63 C64 118.2(3)
O17 C63 C68 124.4(3)
C64 C63 C68 117.4(3)
C65 C64 C63 122.1(4)
C65 C64 H64A 118.9
C63 C64 H64A 118.9
C64 C65 C66 120.8(4)
C64 C65 H65A 119.6
C66 C65 H65A 119.6
C65 C66 C67 118.9(4)
C65 C66 H66A 120.6
C67 C66 H66A 120.6
C66 C67 C68 122.5(4)
C66 C67 H67A 118.8
C68 C67 H67A 118.8
C67 C68 C63 118.3(4)
C67 C68 C69 116.9(4)
C63 C68 C69 124.7(3)
N7 C69 C68 125.2(3)
N7 C69 H69A 117.4
C68 C69 H69A 117.4
N7 C70 C71 109.7(3)
N7 C70 H70A 109.7
C71 C70 H70A 109.7
N7 C70 H70B 109.7
C71 C70 H70B 109.7
H70A C70 H70B 108.2
O18 C71 C70 108.8(3)
O18 C71 H71B 109.9
C70 C71 H71B 109.9
O18 C71 H71A 109.9
C70 C71 H71A 109.9
H71B C71 H71A 108.3
O19 C72 C73 118.1(3)
O19 C72 C77 124.3(3)
C73 C72 C77 117.6(3)
C74 C73 C72 121.1(4)
C74 C73 H73A 119.4
C72 C73 H73A 119.4
C75 C74 C73 121.3(4)
C75 C74 H74A 119.3
C73 C74 H74A 119.3
C76 C75 C74 118.9(4)
C76 C75 H75A 120.5
C74 C75 H75A 120.5
C75 C76 C77 122.0(4)
C75 C76 H76A 119.0
C77 C76 H76A 119.0
C76 C77 C72 119.0(4)
C76 C77 C78 116.3(3)
C72 C77 C78 124.6(3)
N8 C78 C77 125.2(3)
N8 C78 H78A 117.4
C77 C78 H78A 117.4
N8 C79 C80 109.4(3)
N8 C79 H79A 109.8
C80 C79 H79A 109.8
N8 C79 H79B 109.8
C80 C79 H79B 109.8
H79A C79 H79B 108.2
O20 C80 C79 109.8(3)
O20 C80 H80A 109.7
C79 C80 H80A 109.7
O20 C80 H80B 109.7
C79 C80 H80B 109.7
H80A C80 H80B 108.2
O21 C81 C82 113.1(7)
O21 C81 H81B 109.0
C82 C81 H81B 109.0
O21 C81 H81A 109.0
C82 C81 H81A 109.0
H81B C81 H81A 107.8
O21 C81A H81C 106.4
O21 C81A H81D 106.4
H81C C81A H81D 106.5
C81 C82 H82A 109.5
C81 C82 H82B 109.5
H82A C82 H82B 109.5
C81 C82 H82C 109.5
H82A C82 H82C 109.5
H82B C82 H82C 109.5
O22 C83 C84 115.4(5)
O22 C83 H83B 108.4
C84 C83 H83B 108.4
O22 C83 H83A 108.4
C84 C83 H83A 108.4
H83B C83 H83A 107.5
C83 C84 H84C 109.5
C83 C84 H84B 109.5
H84C C84 H84B 109.5
C83 C84 H84A 109.5
H84C C84 H84A 109.5
H84B C84 H84A 109.5
O23 C85 C86 116.9(4)
O23 C85 H85B 108.1
C86 C85 H85B 108.1
O23 C85 H85A 108.1
C86 C85 H85A 108.1
H85B C85 H85A 107.3
C85 C86 H86C 109.5
C85 C86 H86B 109.5
H86C C86 H86B 109.5
C85 C86 H86A 109.5
H86C C86 H86A 109.5
H86B C86 H86A 109.5
O24 C87 C88 111.2(4)
O24 C87 H87B 109.4
C88 C87 H87B 109.4
O24 C87 H87A 109.4
C88 C87 H87A 109.4
H87B C87 H87A 108.0
C87 C88 H88A 109.5
C87 C88 H88B 109.5
H88A C88 H88B 109.5
C87 C88 H88C 109.5
H88A C88 H88C 109.5
H88B C88 H88C 109.5
Cl2A C89A Cl1A 109(2)
Cl2A C89A H89A 110.0
Cl1A C89A H89A 110.0
Cl2A C89A H89B 110.0
Cl1A C89A H89B 110.0
H89A C89A H89B 108.3
Cl2 C89 Cl1 115(2)
Cl2 C89 H89C 108.6
Cl1 C89 H89C 108.6
Cl2 C89 H89D 108.6
Cl1 C89 H89D 108.6
H89C C89 H89D 107.6
Cl4A C90A Cl3A 115(2)
Cl4A C90A H90A 108.6
Cl3A C90A H90A 108.6
Cl4A C90A H90B 108.6
Cl3A C90A H90B 108.6
H90A C90A H90B 107.6
Cl4 C90 Cl3 112(2)
Cl4 C90 H90C 109.3
Cl3 C90 H90C 109.3
Cl4 C90 H90D 109.3
Cl3 C90 H90D 109.3
H90C C90 H90D 107.9
C7 N1 C8 122.6(3)
C7 N1 Ni1 125.0(3)
C8 N1 Ni1 111.9(2)
C16 N2 C17 121.8(3)
C16 N2 Ni2 126.0(3)
C17 N2 Ni2 112.2(2)
C25 N3 C26 121.6(3)
C25 N3 Ni3 125.3(2)
C26 N3 Ni3 112.4(2)
C34 N4 C35 122.4(3)
C34 N4 Ni4 125.0(3)
C35 N4 Ni4 111.0(2)
C51 N5 C52 121.1(3)
C51 N5 Ni5 126.2(2)
C52 N5 Ni5 112.7(2)
C60 N6 C61 122.7(3)
C60 N6 Ni6 124.2(3)
C61 N6 Ni6 112.1(2)
C69 N7 C70 122.5(3)
C69 N7 Ni7 125.2(3)
C70 N7 Ni7 111.7(2)
C78 N8 C79 121.6(3)
C78 N8 Ni8 124.9(2)
C79 N8 Ni8 111.9(2)
C1 O1 Ni1 125.7(2)
C9 O2 Ni1 108.2(2)
C9 O2 Ni2 126.7(2)
Ni1 O2 Ni2 96.60(9)
C9 O2 Ni3 125.2(2)
Ni1 O2 Ni3 100.54(10)
Ni2 O2 Ni3 93.76(9)
C10 O3 Ni2 126.1(2)
C18 O4 Ni2 107.7(2)
C18 O4 Ni3 126.5(2)
Ni2 O4 Ni3 97.17(10)
C18 O4 Ni4 124.5(2)
Ni2 O4 Ni4 101.07(10)
Ni3 O4 Ni4 94.54(9)
C19 O5 Ni3 125.1(2)
C27 O6 Ni3 107.69(18)
C27 O6 Ni4 128.1(2)
Ni3 O6 Ni4 96.59(9)
C27 O6 Ni1 124.9(2)
Ni3 O6 Ni1 100.76(9)
Ni4 O6 Ni1 92.98(9)
C28 O7 Ni4 126.0(2)
C36 O8 Ni4 108.7(2)
C36 O8 Ni1 126.0(2)
Ni4 O8 Ni1 96.51(9)
C36 O8 Ni2 126.1(2)
Ni4 O8 Ni2 100.52(10)
Ni1 O8 Ni2 93.16(9)
C37 O9 Ni1 129.2(3)
C37 O9 H1O 115(4)
Ni1 O9 H1O 109(4)
C39A O10 C39 26.4(9)
C39A O10 Ni2 123.1(7)
C39 O10 Ni2 138.1(10)
C39A O10 H2O 126(3)
C39 O10 H2O 104(3)
Ni2 O10 H2O 110(3)
C41 O11 Ni3 135.4(3)
C41 O11 H3O 112(4)
Ni3 O11 H3O 100(4)
C43 O12 Ni4 117.2(2)
C43 O12 H4O 112(3)
Ni4 O12 H4O 113(3)
C45 O13 Ni5 125.3(2)
C53 O14 Ni6 126.40(19)
C53 O14 Ni5 107.42(19)
Ni6 O14 Ni5 97.05(9)
C53 O14 Ni8 124.4(2)
Ni6 O14 Ni8 94.71(9)
Ni5 O14 Ni8 101.61(9)
C54 O15 Ni6 125.2(2)
C62 O16 Ni6 107.82(19)
C62 O16 Ni8 128.31(19)
Ni6 O16 Ni8 96.47(9)
C62 O16 Ni7 124.88(19)
Ni6 O16 Ni7 100.75(9)
Ni8 O16 Ni7 92.67(8)
C63 O17 Ni7 125.9(2)
C71 O18 Ni7 108.0(2)
C71 O18 Ni5 126.2(2)
Ni7 O18 Ni5 96.99(9)
C71 O18 Ni6 125.68(19)
Ni7 O18 Ni6 100.45(10)
Ni5 O18 Ni6 93.71(9)
C72 O19 Ni8 125.8(2)
C80 O20 Ni8 107.96(18)
C80 O20 Ni7 126.2(2)
Ni8 O20 Ni7 96.42(9)
C80 O20 Ni5 126.5(2)
Ni8 O20 Ni5 100.71(9)
Ni7 O20 Ni5 93.06(8)
C81A O21 C81 41.9(5)
C81A O21 Ni5 139.2(5)
C81 O21 Ni5 133.6(5)
C81A O21 H5O 112(4)
C81 O21 H5O 113(4)
Ni5 O21 H5O 105(4)
C83 O22 Ni6 136.1(3)
C83 O22 H6O 111(3)
Ni6 O22 H6O 105(3)
C85 O23 Ni7 129.4(3)
C85 O23 H7O 117(3)
Ni7 O23 H7O 104(3)
C87 O24 Ni8 118.1(2)
C87 O24 H8O 113(3)
Ni8 O24 H8O 106(3)
O1 Ni1 N1 93.28(11)
O1 Ni1 O2 170.87(10)
N1 Ni1 O2 83.49(11)
O1 Ni1 O8 98.94(10)
N1 Ni1 O8 165.72(11)
O2 Ni1 O8 85.49(9)
O1 Ni1 O6 93.04(10)
N1 Ni1 O6 103.73(11)
O2 Ni1 O6 79.51(9)
O8 Ni1 O6 83.08(9)
O1 Ni1 O9 96.52(11)
N1 Ni1 O9 88.78(12)
O2 Ni1 O9 91.96(10)
O8 Ni1 O9 82.54(10)
O6 Ni1 O9 163.80(9)
O3 Ni2 N2 93.06(11)
O3 Ni2 O4 171.84(10)
N2 Ni2 O4 83.11(11)
O3 Ni2 O2 99.91(10)
N2 Ni2 O2 165.76(11)
O4 Ni2 O2 84.74(9)
O3 Ni2 O8 95.00(10)
N2 Ni2 O8 102.06(10)
O4 Ni2 O8 78.84(9)
O2 Ni2 O8 82.77(8)
O3 Ni2 O10 95.58(12)
N2 Ni2 O10 90.36(12)
O4 Ni2 O10 91.67(11)
O2 Ni2 O10 82.59(10)
O8 Ni2 O10 163.21(10)
O5 Ni3 N3 92.90(11)
O5 Ni3 O6 171.17(10)
N3 Ni3 O6 83.63(10)
O5 Ni3 O4 100.00(9)
N3 Ni3 O4 164.94(10)
O6 Ni3 O4 84.65(8)
O5 Ni3 O2 93.93(10)
N3 Ni3 O2 104.87(11)
O6 Ni3 O2 79.19(9)
O4 Ni3 O2 82.10(9)
O5 Ni3 O11 96.23(11)
N3 Ni3 O11 88.84(12)
O6 Ni3 O11 91.83(10)
O4 Ni3 O11 82.12(10)
O2 Ni3 O11 162.49(9)
O7 Ni4 N4 92.30(12)
O7 Ni4 O8 171.12(10)
N4 Ni4 O8 84.07(11)
O7 Ni4 O6 99.39(10)
N4 Ni4 O6 165.57(12)
O8 Ni4 O6 85.49(9)
O7 Ni4 O4 93.68(10)
N4 Ni4 O4 105.62(10)
O8 Ni4 O4 79.57(9)
O6 Ni4 O4 82.18(8)
O7 Ni4 O12 95.93(11)
N4 Ni4 O12 85.52(11)
O8 Ni4 O12 91.87(10)
O6 Ni4 O12 84.89(9)
O4 Ni4 O12 164.99(10)
N5 Ni5 O13 93.33(11)
N5 Ni5 O18 166.17(10)
O13 Ni5 O18 99.65(9)
N5 Ni5 O14 83.08(10)
O13 Ni5 O14 171.08(10)
O18 Ni5 O14 84.73(9)
N5 Ni5 O20 101.25(11)
O13 Ni5 O20 94.52(9)
O18 Ni5 O20 82.58(9)
O14 Ni5 O20 78.25(9)
N5 Ni5 O21 91.02(12)
O13 Ni5 O21 96.85(11)
O18 Ni5 O21 82.75(11)
O14 Ni5 O21 91.39(11)
O20 Ni5 O21 162.74(10)
O15 Ni6 N6 92.77(12)
O15 Ni6 O14 99.95(10)
N6 Ni6 O14 165.13(11)
O15 Ni6 O16 171.45(10)
N6 Ni6 O16 83.70(11)
O14 Ni6 O16 84.70(9)
O15 Ni6 O18 94.17(10)
N6 Ni6 O18 104.82(10)
O14 Ni6 O18 82.05(8)
O16 Ni6 O18 79.29(9)
O15 Ni6 O22 96.18(11)
N6 Ni6 O22 88.76(11)
O14 Ni6 O22 82.28(10)
O16 Ni6 O22 91.54(10)
O18 Ni6 O22 162.50(9)
O17 Ni7 N7 93.10(11)
O17 Ni7 O18 170.60(10)
N7 Ni7 O18 83.46(11)
O17 Ni7 O20 99.31(9)
N7 Ni7 O20 165.44(11)
O18 Ni7 O20 85.38(9)
O17 Ni7 O16 92.90(9)
N7 Ni7 O16 103.85(10)
O18 Ni7 O16 79.51(9)
O20 Ni7 O16 83.21(8)
O17 Ni7 O23 96.16(11)
N7 Ni7 O23 88.41(11)
O18 Ni7 O23 92.49(11)
O20 Ni7 O23 82.75(9)
O16 Ni7 O23 164.35(9)
O19 Ni8 N8 92.48(11)
O19 Ni8 O20 171.18(10)
N8 Ni8 O20 83.96(10)
O19 Ni8 O16 99.18(9)
N8 Ni8 O16 165.34(11)
O20 Ni8 O16 85.69(8)
O19 Ni8 O14 93.89(10)
N8 Ni8 O14 106.08(11)
O20 Ni8 O14 79.42(9)
O16 Ni8 O14 82.10(9)
O19 Ni8 O24 95.57(10)
N8 Ni8 O24 84.97(11)
O20 Ni8 O24 92.16(9)
O16 Ni8 O24 85.07(9)
O14 Ni8 O24 165.12(9)

loop_
_geom_bond_atom_site_label_1
_geom_bond_atom_site_label_2
_geom_bond_distance
C1 O1 1.301(4)
C1 C2 1.422(5)
C1 C6 1.426(6)
C2 C3 1.368(6)
C2 H2A 0.9500
C3 C4 1.382(8)
C3 H3A 0.9500
C4 C5 1.382(7)
C4 H4A 0.9500
C5 C6 1.411(5)
C5 H5A 0.9500
C6 C7 1.462(6)
C7 N1 1.269(5)
C7 H7A 0.9500
C8 N1 1.467(5)
C8 C9 1.537(5)
C8 H8A 0.9900
C8 H8B 0.9900
C9 O2 1.413(4)
C9 H9B 0.9900
C9 H9A 0.9900
C10 O3 1.315(4)
C10 C11 1.405(6)
C10 C15 1.437(5)
C11 C12 1.375(6)
C11 H11A 0.9500
C12 C13 1.391(6)
C12 H12A 0.9500
C13 C14 1.355(6)
C13 H13A 0.9500
C14 C15 1.406(5)
C14 H14A 0.9500
C15 C16 1.443(6)
C16 N2 1.277(5)
C16 H16A 0.9500
C17 N2 1.468(5)
C17 C18 1.529(5)
C17 H17A 0.9900
C17 H17B 0.9900
C18 O4 1.417(4)
C18 H18B 0.9900
C18 H18A 0.9900
C19 O5 1.305(4)
C19 C20 1.413(5)
C19 C24 1.436(5)
C20 C21 1.378(5)
C20 H20A 0.9500
C21 C22 1.379(6)
C21 H21A 0.9500
C22 C23 1.380(6)
C22 H22A 0.9500
C23 C24 1.414(5)
C23 H23A 0.9500
C24 C25 1.450(5)
C25 N3 1.271(4)
C25 H25A 0.9500
C26 N3 1.466(4)
C26 C27 1.535(5)
C26 H26A 0.9900
C26 H26B 0.9900
C27 O6 1.419(4)
C27 H27B 0.9900
C27 H27A 0.9900
C28 O7 1.301(4)
C28 C29 1.417(6)
C28 C33 1.439(5)
C29 C30 1.376(6)
C29 H29A 0.9500
C30 C31 1.392(7)
C30 H30A 0.9500
C31 C32 1.358(7)
C31 H31A 0.9500
C32 C33 1.405(5)
C32 H32A 0.9500
C33 C34 1.449(6)
C34 N4 1.265(5)
C34 H34A 0.9500
C35 N4 1.491(5)
C35 C36 1.543(6)
C35 H35B 0.9900
C35 H36B 0.9900
C36 O8 1.415(4)
C36 H36A 0.9900
C36 H36B 0.9900
C37 O9 1.401(6)
C37 C38 1.442(7)
C37 H37B 0.9900
C37 H37A 0.9900
C38 H38C 0.9800
C38 H38B 0.9800
C38 H38A 0.9800
C39 C40 1.372(14)
C39 O10 1.378(14)
C39 H39B 0.9900
C39 H39A 0.9900
C39A O10 1.373(13)
C39A C40A 1.387(15)
C39A H39C 0.9900
C39A H39D 0.9900
C39A H40D 1.4826
C40A H40C 0.9800
C40A H40B 0.9800
C40A H40A 0.9800
C40A H40E 1.2671
C40A H40F 0.8131
C40 H40D 0.9785
C40 H40E 0.9811
C40 H40F 0.9805
C41 O11 1.421(5)
C41 C42 1.447(6)
C41 H41B 0.9900
C41 H41A 0.9900
C42 H42C 0.9800
C42 H42B 0.9800
C42 H42A 0.9800
C43 O12 1.439(5)
C43 C44 1.453(6)
C43 H43A 0.9900
C43 H43B 0.9900
C44 H44C 0.9800
C44 H44B 0.9800
C44 H44A 0.9800
C45 O13 1.305(4)
C45 C46 1.418(5)
C45 C50 1.424(5)
C46 C47 1.370(5)
C46 H46A 0.9500
C47 C48 1.386(6)
C47 H47A 0.9500
C48 C49 1.370(5)
C48 H48A 0.9500
C49 C50 1.406(5)
C49 H49A 0.9500
C50 C51 1.449(5)
C51 N5 1.279(4)
C51 H51A 0.9500
C52 N5 1.478(4)
C52 C53 1.528(5)
C52 H52A 0.9900
C52 H52B 0.9900
C53 O14 1.422(4)
C53 H53B 0.9900
C53 H53A 0.9900
C54 O15 1.307(4)
C54 C55 1.404(6)
C54 C59 1.426(6)
C55 C56 1.375(6)
C55 H55A 0.9500
C56 C57 1.386(7)
C56 H56A 0.9500
C57 C58 1.365(7)
C57 H57A 0.9500
C58 C59 1.416(5)
C58 H58A 0.9500
C59 C60 1.440(6)
C60 N6 1.282(5)
C60 H60A 0.9500
C61 N6 1.455(5)
C61 C62 1.537(5)
C61 H61A 0.9900
C61 H61B 0.9900
C62 O16 1.415(4)
C62 H62B 0.9900
C62 H62A 0.9900
C63 O17 1.311(4)
C63 C64 1.410(6)
C63 C68 1.427(5)
C64 C65 1.375(5)
C64 H64A 0.9500
C65 C66 1.376(7)
C65 H65A 0.9500
C66 C67 1.380(7)
C66 H66A 0.9500
C67 C68 1.410(5)
C67 H67A 0.9500
C68 C69 1.459(6)
C69 N7 1.276(5)
C69 H69A 0.9500
C70 N7 1.470(5)
C70 C71 1.530(5)
C70 H70A 0.9900
C70 H70B 0.9900
C71 O18 1.417(4)
C71 H71B 0.9900
C71 H71A 0.9900
C72 O19 1.313(4)
C72 C73 1.406(5)
C72 C77 1.424(5)
C73 C74 1.386(6)
C73 H73A 0.9500
C74 C75 1.376(7)
C74 H74A 0.9500
C75 C76 1.368(6)
C75 H75A 0.9500
C76 C77 1.411(5)
C76 H76A 0.9500
C77 C78 1.455(5)
C78 N8 1.271(4)
C78 H78A 0.9500
C79 N8 1.475(4)
C79 C80 1.539(5)
C79 H79A 0.9900
C79 H79B 0.9900
C80 O20 1.422(4)
C80 H80A 0.9900
C80 H80B 0.9900
C81 O21 1.405(9)
C81 C82 1.420(9)
C81 H81B 0.9900
C81 H81A 0.9900
C81A O21 1.344(9)
C81A H81C 0.9900
C81A H81D 0.9900
C82 H82A 0.9800
C82 H82B 0.9800
C82 H82C 0.9800
C83 O22 1.410(5)
C83 C84 1.429(7)
C83 H83B 0.9900
C83 H83A 0.9900
C84 H84C 0.9800
C84 H84B 0.9800
C84 H84A 0.9800
C85 O23 1.402(5)
C85 C86 1.449(6)
C85 H85B 0.9900
C85 H85A 0.9900
C86 H86C 0.9800
C86 H86B 0.9800
C86 H86A 0.9800
C87 O24 1.431(4)
C87 C88 1.475(6)
C87 H87B 0.9900
C87 H87A 0.9900
C88 H88A 0.9800
C88 H88B 0.9800
C88 H88C 0.9800
C89A Cl2A 1.76(3)
C89A Cl1A 1.78(3)
C89A H89A 0.9900
C89A H89B 0.9900
C89 Cl2 1.64(3)
C89 Cl1 1.76(3)
C89 H89C 0.9900
C89 H89D 0.9900
C90A Cl4A 1.75(3)
C90A Cl3A 1.80(3)
C90A H90A 0.9900
C90A H90B 0.9900
C90 Cl4 1.66(3)
C90 Cl3 1.68(3)
C90 H90C 0.9900
C90 H90D 0.9900
N1 Ni1 1.992(3)
N2 Ni2 1.988(3)
N3 Ni3 1.985(3)
N4 Ni4 1.997(3)
N5 Ni5 1.979(3)
N6 Ni6 1.988(3)
N7 Ni7 1.993(3)
N8 Ni8 1.995(3)
O1 Ni1 1.975(2)
O2 Ni1 2.024(2)
O2 Ni2 2.036(2)
O2 Ni3 2.139(2)
O3 Ni2 1.985(3)
O4 Ni2 2.032(2)
O4 Ni3 2.033(2)
O4 Ni4 2.110(2)
O5 Ni3 1.977(2)
O6 Ni3 2.028(2)
O6 Ni4 2.049(2)
O6 Ni1 2.129(2)
O7 Ni4 1.981(3)
O8 Ni4 2.024(2)
O8 Ni1 2.039(2)
O8 Ni2 2.134(2)
O9 Ni1 2.169(3)
O9 H1O 0.797(19)
O10 Ni2 2.150(3)
O10 H2O 0.789(19)
O11 Ni3 2.189(3)
O11 H3O 0.798(19)
O12 Ni4 2.150(3)
O12 H4O 0.792(18)
O13 Ni5 1.991(2)
O14 Ni6 2.027(2)
O14 Ni5 2.034(2)
O14 Ni8 2.108(2)
O15 Ni6 1.978(3)
O16 Ni6 2.027(2)
O16 Ni8 2.051(2)
O16 Ni7 2.132(2)
O17 Ni7 1.976(3)
O18 Ni7 2.027(2)
O18 Ni5 2.028(2)
O18 Ni6 2.141(2)
O19 Ni8 1.984(2)
O20 Ni8 2.022(2)
O20 Ni7 2.037(2)
O20 Ni5 2.146(2)
O21 Ni5 2.178(3)
O21 H5O 0.81(2)
O22 Ni6 2.193(3)
O22 H6O 0.803(19)
O23 Ni7 2.170(2)
O23 H7O 0.774(18)
O24 Ni8 2.153(3)
O24 H8O 0.793(19)

loop_
_geom_torsion_atom_site_label_1
_geom_torsion_atom_site_label_2
_geom_torsion_atom_site_label_3
_geom_torsion_atom_site_label_4
_geom_torsion
O1 C1 C2 C3 -179.2(4)
C6 C1 C2 C3 0.4(6)
C1 C2 C3 C4 0.8(7)
C2 C3 C4 C5 -0.7(8)
C3 C4 C5 C6 -0.7(7)
C4 C5 C6 C1 1.9(7)
C4 C5 C6 C7 -176.9(4)
O1 C1 C6 C5 177.9(4)
C2 C1 C6 C5 -1.7(6)
O1 C1 C6 C7 -3.4(6)
C2 C1 C6 C7 177.0(4)
C5 C6 C7 N1 178.0(4)
C1 C6 C7 N1 -0.7(7)
N1 C8 C9 O2 -41.8(4)
O3 C10 C11 C12 -177.8(4)
C15 C10 C11 C12 1.8(5)
C10 C11 C12 C13 -1.4(6)
C11 C12 C13 C14 0.4(6)
C12 C13 C14 C15 0.1(6)
C13 C14 C15 C10 0.3(5)
C13 C14 C15 C16 178.4(3)
O3 C10 C15 C14 178.4(3)
C11 C10 C15 C14 -1.2(5)
O3 C10 C15 C16 0.5(5)
C11 C10 C15 C16 -179.1(3)
C14 C15 C16 N2 -176.1(3)
C10 C15 C16 N2 1.9(6)
N2 C17 C18 O4 42.9(4)
O5 C19 C20 C21 -177.7(4)
C24 C19 C20 C21 2.8(5)
C19 C20 C21 C22 -0.7(6)
C20 C21 C22 C23 -1.5(7)
C21 C22 C23 C24 1.6(6)
C22 C23 C24 C19 0.5(6)
C22 C23 C24 C25 -178.8(4)
O5 C19 C24 C23 177.9(4)
C20 C19 C24 C23 -2.6(5)
O5 C19 C24 C25 -2.9(6)
C20 C19 C24 C25 176.6(3)
C23 C24 C25 N3 -177.7(4)
C19 C24 C25 N3 3.1(6)
N3 C26 C27 O6 -44.0(4)
O7 C28 C29 C30 179.4(3)
C33 C28 C29 C30 -0.7(5)
C28 C29 C30 C31 -0.5(6)
C29 C30 C31 C32 0.5(6)
C30 C31 C32 C33 0.8(6)
C31 C32 C33 C28 -2.0(5)
C31 C32 C33 C34 175.1(3)
O7 C28 C33 C32 -178.2(3)
C29 C28 C33 C32 1.9(5)
O7 C28 C33 C34 4.9(5)
C29 C28 C33 C34 -175.0(3)
C32 C33 C34 N4 -175.2(4)
C28 C33 C34 N4 1.7(6)
N4 C35 C36 O8 41.1(4)
O13 C45 C46 C47 -177.7(4)
C50 C45 C46 C47 2.6(6)
C45 C46 C47 C48 -2.1(7)
C46 C47 C48 C49 0.5(7)
C47 C48 C49 C50 0.5(6)
C48 C49 C50 C45 0.0(6)
C48 C49 C50 C51 178.9(4)
O13 C45 C50 C49 178.8(3)
C46 C45 C50 C49 -1.5(5)
O13 C45 C50 C51 0.0(6)
C46 C45 C50 C51 179.7(3)
C49 C50 C51 N5 -176.0(4)
C45 C50 C51 N5 2.8(6)
N5 C52 C53 O14 42.3(4)
O15 C54 C55 C56 -177.5(4)
C59 C54 C55 C56 2.8(6)
C54 C55 C56 C57 -1.3(6)
C55 C56 C57 C58 -0.7(7)
C56 C57 C58 C59 0.9(7)
C57 C58 C59 C54 0.7(6)
C57 C58 C59 C60 -179.1(4)
O15 C54 C59 C58 177.8(3)
C55 C54 C59 C58 -2.5(5)
O15 C54 C59 C60 -2.4(6)
C55 C54 C59 C60 177.3(3)
C58 C59 C60 N6 -178.2(4)
C54 C59 C60 N6 2.0(6)
N6 C61 C62 O16 -43.8(4)
O17 C63 C64 C65 -178.7(3)
C68 C63 C64 C65 0.8(5)
C63 C64 C65 C66 0.7(6)
C64 C65 C66 C67 -1.6(7)
C65 C66 C67 C68 1.1(7)
C66 C67 C68 C63 0.4(6)
C66 C67 C68 C69 -177.3(4)
O17 C63 C68 C67 178.2(3)
C64 C63 C68 C67 -1.3(5)
O17 C63 C68 C69 -4.3(6)
C64 C63 C68 C69 176.3(3)
C67 C68 C69 N7 177.5(4)
C63 C68 C69 N7 0.0(6)
N7 C70 C71 O18 -42.7(4)
O19 C72 C73 C74 179.4(4)
C77 C72 C73 C74 -0.1(6)
C72 C73 C74 C75 -1.9(7)
C73 C74 C75 C76 2.1(7)
C74 C75 C76 C77 -0.3(6)
C75 C76 C77 C72 -1.6(6)
C75 C76 C77 C78 175.4(4)
O19 C72 C77 C76 -177.6(4)
C73 C72 C77 C76 1.8(5)
O19 C72 C77 C78 5.6(6)
C73 C72 C77 C78 -175.0(3)
C76 C77 C78 N8 -175.5(4)
C72 C77 C78 N8 1.3(6)
N8 C79 C80 O20 41.2(4)
C6 C7 N1 C8 -178.3(4)
C6 C7 N1 Ni1 10.4(6)
C9 C8 N1 C7 -153.9(4)
C9 C8 N1 Ni1 18.5(4)
C15 C16 N2 C17 177.2(3)
C15 C16 N2 Ni2 -4.9(5)
C18 C17 N2 C16 159.5(3)
C18 C17 N2 Ni2 -18.7(4)
C24 C25 N3 C26 179.4(3)
C24 C25 N3 Ni3 9.9(5)
C27 C26 N3 C25 -149.0(3)
C27 C26 N3 Ni3 21.7(4)
C33 C34 N4 C35 -180.0(3)
C33 C34 N4 Ni4 -15.9(5)
C36 C35 N4 C34 147.9(3)
C36 C35 N4 Ni4 -18.1(4)
C50 C51 N5 C52 175.6(3)
C50 C51 N5 Ni5 -3.5(5)
C53 C52 N5 C51 163.4(3)
C53 C52 N5 Ni5 -17.5(4)
C59 C60 N6 C61 179.0(3)
C59 C60 N6 Ni6 11.7(5)
C62 C61 N6 C60 -147.1(3)
C62 C61 N6 Ni6 21.6(3)
C68 C69 N7 C70 -178.4(3)
C68 C69 N7 Ni7 11.0(5)
C71 C70 N7 C69 -152.4(3)
C71 C70 N7 Ni7 19.3(3)
C77 C78 N8 C79 179.5(3)
C77 C78 N8 Ni8 -15.6(5)
C80 C79 N8 C78 148.5(3)
C80 C79 N8 Ni8 -18.1(4)
C2 C1 O1 Ni1 176.6(3)
C6 C1 O1 Ni1 -3.0(5)
C8 C9 O2 Ni1 44.4(3)
C8 C9 O2 Ni2 157.7(2)
C8 C9 O2 Ni3 -73.6(3)
C11 C10 O3 Ni2 -179.8(2)
C15 C10 O3 Ni2 0.6(5)
C17 C18 O4 Ni2 -45.9(3)
C17 C18 O4 Ni3 -159.4(2)
C17 C18 O4 Ni4 71.8(4)
C20 C19 O5 Ni3 170.3(2)
C24 C19 O5 Ni3 -10.2(5)
C26 C27 O6 Ni3 44.4(3)
C26 C27 O6 Ni4 158.1(2)
C26 C27 O6 Ni1 -73.1(3)
C29 C28 O7 Ni4 -176.1(2)
C33 C28 O7 Ni4 4.0(5)
C35 C36 O8 Ni4 -43.9(3)
C35 C36 O8 Ni1 -157.1(2)
C35 C36 O8 Ni2 75.2(4)
C38 C37 O9 Ni1 -169.0(4)
C40A C39A O10 C39 -61(3)
C40A C39A O10 Ni2 166.3(12)
C40 C39 O10 C39A 24(3)
C40 C39 O10 Ni2 91(2)
C42 C41 O11 Ni3 -85.1(5)
C44 C43 O12 Ni4 161.7(3)
C46 C45 O13 Ni5 178.6(2)
C50 C45 O13 Ni5 -1.7(5)
C52 C53 O14 Ni6 -159.2(2)
C52 C53 O14 Ni5 -46.2(3)
C52 C53 O14 Ni8 71.8(3)
C55 C54 O15 Ni6 169.3(2)
C59 C54 O15 Ni6 -11.0(5)
C61 C62 O16 Ni6 43.9(3)
C61 C62 O16 Ni8 157.8(2)
C61 C62 O16 Ni7 -73.7(3)
C64 C63 O17 Ni7 176.2(2)
C68 C63 O17 Ni7 -3.2(5)
C70 C71 O18 Ni7 44.9(3)
C70 C71 O18 Ni5 158.3(2)
C70 C71 O18 Ni6 -73.0(3)
C73 C72 O19 Ni8 -176.3(3)
C77 C72 O19 Ni8 3.1(5)
C79 C80 O20 Ni8 -43.7(3)
C79 C80 O20 Ni7 -156.2(2)
C79 C80 O20 Ni5 75.1(3)
C82 C81 O21 C81A -44.6(8)
C82 C81 O21 Ni5 75.7(9)
C84 C83 O22 Ni6 -84.1(6)
C86 C85 O23 Ni7 -166.6(3)
C88 C87 O24 Ni8 161.3(3)
C1 O1 Ni1 N1 8.8(3)
C1 O1 Ni1 O2 77.7(7)
C1 O1 Ni1 O8 -163.8(3)
C1 O1 Ni1 O6 112.8(3)
C1 O1 Ni1 O9 -80.3(3)
C7 N1 Ni1 O1 -12.4(3)
C8 N1 Ni1 O1 175.5(3)
C7 N1 Ni1 O2 176.1(3)
C8 N1 Ni1 O2 4.1(2)
C7 N1 Ni1 O8 136.4(4)
C8 N1 Ni1 O8 -35.7(6)
C7 N1 Ni1 O6 -106.4(3)
C8 N1 Ni1 O6 81.5(3)
C7 N1 Ni1 O9 84.0(3)
C8 N1 Ni1 O9 -88.1(3)
C9 O2 Ni1 O1 -97.4(7)
Ni2 O2 Ni1 O1 130.5(6)
Ni3 O2 Ni1 O1 35.4(7)
C9 O2 Ni1 N1 -27.7(2)
Ni2 O2 Ni1 N1 -159.85(13)
Ni3 O2 Ni1 N1 105.06(12)
C9 O2 Ni1 O8 143.2(2)
Ni2 O2 Ni1 O8 11.05(10)
Ni3 O2 Ni1 O8 -84.03(10)
C9 O2 Ni1 O6 -133.0(2)
Ni2 O2 Ni1 O6 94.83(10)
Ni3 O2 Ni1 O6 -0.25(8)
C9 O2 Ni1 O9 60.9(2)
Ni2 O2 Ni1 O9 -71.30(11)
Ni3 O2 Ni1 O9 -166.39(10)
C36 O8 Ni1 O1 37.4(3)
Ni4 O8 Ni1 O1 -81.47(11)
Ni2 O8 Ni1 O1 177.56(10)
C36 O8 Ni1 N1 -111.1(5)
Ni4 O8 Ni1 N1 130.0(4)
Ni2 O8 Ni1 N1 29.1(5)
C36 O8 Ni1 O2 -150.7(3)
Ni4 O8 Ni1 O2 90.49(10)
Ni2 O8 Ni1 O2 -10.48(9)
C36 O8 Ni1 O6 129.4(3)
Ni4 O8 Ni1 O6 10.53(8)
Ni2 O8 Ni1 O6 -90.44(9)
C36 O8 Ni1 O9 -58.1(3)
Ni4 O8 Ni1 O9 -176.94(11)
Ni2 O8 Ni1 O9 82.09(11)
C27 O6 Ni1 O1 -53.8(2)
Ni3 O6 Ni1 O1 -174.42(10)
Ni4 O6 Ni1 O1 88.30(10)
C27 O6 Ni1 N1 40.3(2)
Ni3 O6 Ni1 N1 -80.30(12)
Ni4 O6 Ni1 N1 -177.58(10)
C27 O6 Ni1 O2 120.9(2)
Ni3 O6 Ni1 O2 0.27(9)
Ni4 O6 Ni1 O2 -97.02(9)
C27 O6 Ni1 O8 -152.4(2)
Ni3 O6 Ni1 O8 86.94(9)
Ni4 O6 Ni1 O8 -10.35(8)
C27 O6 Ni1 O9 -180.0(4)
Ni3 O6 Ni1 O9 59.4(4)
Ni4 O6 Ni1 O9 -37.9(4)
C37 O9 Ni1 O1 61.0(5)
C37 O9 Ni1 N1 -32.1(5)
C37 O9 Ni1 O2 -115.6(5)
C37 O9 Ni1 O8 159.2(5)
C37 O9 Ni1 O6 -173.2(4)
C10 O3 Ni2 N2 -2.4(3)
C10 O3 Ni2 O4 -64.1(7)
C10 O3 Ni2 O2 171.7(3)
C10 O3 Ni2 O8 -104.8(3)
C10 O3 Ni2 O10 88.2(3)
C16 N2 Ni2 O3 4.5(3)
C17 N2 Ni2 O3 -177.4(2)
C16 N2 Ni2 O4 177.3(3)
C17 N2 Ni2 O4 -4.7(2)
C16 N2 Ni2 O2 -151.2(4)
C17 N2 Ni2 O2 26.9(6)
C16 N2 Ni2 O8 100.3(3)
C17 N2 Ni2 O8 -81.6(2)
C16 N2 Ni2 O10 -91.1(3)
C17 N2 Ni2 O10 87.0(3)
C18 O4 Ni2 O3 91.1(7)
Ni3 O4 Ni2 O3 -136.8(6)
Ni4 O4 Ni2 O3 -40.8(7)
C18 O4 Ni2 N2 28.8(2)
Ni3 O4 Ni2 N2 160.81(11)
Ni4 O4 Ni2 N2 -103.11(11)
C18 O4 Ni2 O2 -143.8(2)
Ni3 O4 Ni2 O2 -11.75(9)
Ni4 O4 Ni2 O2 84.33(9)
C18 O4 Ni2 O8 132.6(2)
Ni3 O4 Ni2 O8 -95.40(9)
Ni4 O4 Ni2 O8 0.68(8)
C18 O4 Ni2 O10 -61.4(2)
Ni3 O4 Ni2 O10 70.65(11)
Ni4 O4 Ni2 O10 166.73(11)
C9 O2 Ni2 O3 -35.4(3)
Ni1 O2 Ni2 O3 83.24(11)
Ni3 O2 Ni2 O3 -175.68(9)
C9 O2 Ni2 N2 119.9(5)
Ni1 O2 Ni2 N2 -121.5(4)
Ni3 O2 Ni2 N2 -20.4(5)
C9 O2 Ni2 O4 151.4(3)
Ni1 O2 Ni2 O4 -89.98(10)
Ni3 O2 Ni2 O4 11.10(8)
C9 O2 Ni2 O8 -129.2(3)
Ni1 O2 Ni2 O8 -10.60(9)
Ni3 O2 Ni2 O8 90.48(9)
C9 O2 Ni2 O10 59.0(3)
Ni1 O2 Ni2 O10 177.64(13)
Ni3 O2 Ni2 O10 -81.28(12)
C36 O8 Ni2 O3 51.2(3)
Ni4 O8 Ni2 O3 173.87(10)
Ni1 O8 Ni2 O3 -88.91(10)
C36 O8 Ni2 N2 -43.0(3)
Ni4 O8 Ni2 N2 79.66(12)
Ni1 O8 Ni2 N2 176.88(11)
C36 O8 Ni2 O4 -123.3(3)
Ni4 O8 Ni2 O4 -0.71(9)
Ni1 O8 Ni2 O4 96.51(9)
C36 O8 Ni2 O2 150.6(3)
Ni4 O8 Ni2 O2 -86.74(10)
Ni1 O8 Ni2 O2 10.47(9)
C36 O8 Ni2 O10 -179.9(4)
Ni4 O8 Ni2 O10 -57.2(4)
Ni1 O8 Ni2 O10 40.0(4)
C39A O10 Ni2 O3 -47.2(14)
C39 O10 Ni2 O3 -76.3(11)
C39A O10 Ni2 N2 45.9(14)
C39 O10 Ni2 N2 16.9(11)
C39A O10 Ni2 O4 129.0(14)
C39 O10 Ni2 O4 100.0(11)
C39A O10 Ni2 O2 -146.5(14)
C39 O10 Ni2 O2 -175.6(11)
C39A O10 Ni2 O8 -176.1(14)
C39 O10 Ni2 O8 154.9(11)
C19 O5 Ni3 N3 16.6(3)
C19 O5 Ni3 O6 83.2(7)
C19 O5 Ni3 O4 -155.6(3)
C19 O5 Ni3 O2 121.8(3)
C19 O5 Ni3 O11 -72.5(3)
C25 N3 Ni3 O5 -16.5(3)
C26 N3 Ni3 O5 173.1(2)
C25 N3 Ni3 O6 171.6(3)
C26 N3 Ni3 O6 1.3(2)
C25 N3 Ni3 O4 132.5(4)
C26 N3 Ni3 O4 -37.8(6)
C25 N3 Ni3 O2 -111.4(3)
C26 N3 Ni3 O2 78.3(2)
C25 N3 Ni3 O11 79.7(3)
C26 N3 Ni3 O11 -90.7(2)
C27 O6 Ni3 O5 -93.2(7)
Ni4 O6 Ni3 O5 133.3(6)
Ni1 O6 Ni3 O5 39.0(7)
C27 O6 Ni3 N3 -25.9(2)
Ni4 O6 Ni3 N3 -159.43(12)
Ni1 O6 Ni3 N3 106.25(12)
C27 O6 Ni3 O4 144.6(2)
Ni4 O6 Ni3 O4 11.10(10)
Ni1 O6 Ni3 O4 -83.21(10)
C27 O6 Ni3 O2 -132.5(2)
Ni4 O6 Ni3 O2 94.06(10)
Ni1 O6 Ni3 O2 -0.25(8)
C27 O6 Ni3 O11 62.7(2)
Ni4 O6 Ni3 O11 -70.80(10)
Ni1 O6 Ni3 O11 -165.12(10)
C18 O4 Ni3 O5 37.0(3)
Ni2 O4 Ni3 O5 -81.39(11)
Ni4 O4 Ni3 O5 176.83(10)
C18 O4 Ni3 N3 -111.6(5)
Ni2 O4 Ni3 N3 130.0(4)
Ni4 O4 Ni3 N3 28.3(5)
C18 O4 Ni3 O6 -150.6(3)
Ni2 O4 Ni3 O6 91.03(10)
Ni4 O4 Ni3 O6 -10.74(9)
C18 O4 Ni3 O2 129.6(3)
Ni2 O4 Ni3 O2 11.24(8)
Ni4 O4 Ni3 O2 -90.54(9)
C18 O4 Ni3 O11 -58.0(3)
Ni2 O4 Ni3 O11 -176.37(11)
Ni4 O4 Ni3 O11 81.85(10)
C9 O2 Ni3 O5 -52.7(2)
Ni1 O2 Ni3 O5 -174.14(10)
Ni2 O2 Ni3 O5 88.42(10)
C9 O2 Ni3 N3 41.3(2)
Ni1 O2 Ni3 N3 -80.09(11)
Ni2 O2 Ni3 N3 -177.53(10)
C9 O2 Ni3 O6 121.7(2)
Ni1 O2 Ni3 O6 0.27(9)
Ni2 O2 Ni3 O6 -97.17(9)
C9 O2 Ni3 O4 -152.3(2)
Ni1 O2 Ni3 O4 86.29(10)
Ni2 O2 Ni3 O4 -11.15(8)
C9 O2 Ni3 O11 -178.2(3)
Ni1 O2 Ni3 O11 60.4(3)
Ni2 O2 Ni3 O11 -37.0(3)
C41 O11 Ni3 O5 72.3(4)
C41 O11 Ni3 N3 -20.5(4)
C41 O11 Ni3 O6 -104.0(4)
C41 O11 Ni3 O4 171.6(4)
C41 O11 Ni3 O2 -162.5(4)
C28 O7 Ni4 N4 -12.5(3)
C28 O7 Ni4 O8 -78.2(7)
C28 O7 Ni4 O6 159.0(3)
C28 O7 Ni4 O4 -118.4(3)
C28 O7 Ni4 O12 73.2(3)
C34 N4 Ni4 O7 18.4(3)
C35 N4 Ni4 O7 -176.0(2)
C34 N4 Ni4 O8 -169.7(3)
C35 N4 Ni4 O8 -4.2(2)
C34 N4 Ni4 O6 -125.8(4)
C35 N4 Ni4 O6 39.7(6)
C34 N4 Ni4 O4 112.9(3)
C35 N4 Ni4 O4 -81.6(2)
C34 N4 Ni4 O12 -77.4(3)
C35 N4 Ni4 O12 88.2(2)
C36 O8 Ni4 O7 93.8(6)
Ni1 O8 Ni4 O7 -134.7(6)
Ni2 O8 Ni4 O7 -40.2(6)
C36 O8 Ni4 N4 27.6(2)
Ni1 O8 Ni4 N4 159.12(11)
Ni2 O8 Ni4 N4 -106.43(11)
C36 O8 Ni4 O6 -142.4(2)
Ni1 O8 Ni4 O6 -10.90(9)
Ni2 O8 Ni4 O6 83.55(9)
C36 O8 Ni4 O4 134.7(2)
Ni1 O8 Ni4 O4 -93.76(9)
Ni2 O8 Ni4 O4 0.68(8)
C36 O8 Ni4 O12 -57.7(2)
Ni1 O8 Ni4 O12 73.82(10)
Ni2 O8 Ni4 O12 168.27(10)
C27 O6 Ni4 O7 -36.9(3)
Ni3 O6 Ni4 O7 81.71(10)
Ni1 O6 Ni4 O7 -177.09(9)
C27 O6 Ni4 N4 106.8(5)
Ni3 O6 Ni4 N4 -134.6(4)
Ni1 O6 Ni4 N4 -33.4(5)
C27 O6 Ni4 O8 150.6(3)
Ni3 O6 Ni4 O8 -90.82(10)
Ni1 O6 Ni4 O8 10.38(8)
C27 O6 Ni4 O4 -129.4(3)
Ni3 O6 Ni4 O4 -10.75(9)
Ni1 O6 Ni4 O4 90.45(9)
C27 O6 Ni4 O12 58.3(3)
Ni3 O6 Ni4 O12 176.90(11)
Ni1 O6 Ni4 O12 -81.91(10)
C18 O4 Ni4 O7 52.7(3)
Ni2 O4 Ni4 O7 173.47(10)
Ni3 O4 Ni4 O7 -88.31(10)
C18 O4 Ni4 N4 -40.7(3)
Ni2 O4 Ni4 N4 80.04(13)
Ni3 O4 Ni4 N4 178.27(12)
C18 O4 Ni4 O8 -121.4(3)
Ni2 O4 Ni4 O8 -0.72(9)
Ni3 O4 Ni4 O8 97.51(10)
C18 O4 Ni4 O6 151.7(3)
Ni2 O4 Ni4 O6 -87.55(10)
Ni3 O4 Ni4 O6 10.68(9)
C18 O4 Ni4 O12 -177.5(3)
Ni2 O4 Ni4 O12 -56.8(4)
Ni3 O4 Ni4 O12 41.4(4)
C43 O12 Ni4 O7 9.8(3)
C43 O12 Ni4 N4 101.7(3)
C43 O12 Ni4 O8 -174.4(3)
C43 O12 Ni4 O6 -89.1(3)
C43 O12 Ni4 O4 -119.7(4)
C51 N5 Ni5 O13 1.6(3)
C52 N5 Ni5 O13 -177.5(2)
C51 N5 Ni5 O18 -158.2(4)
C52 N5 Ni5 O18 22.7(6)
C51 N5 Ni5 O14 173.4(3)
C52 N5 Ni5 O14 -5.7(2)
C51 N5 Ni5 O20 96.9(3)
C52 N5 Ni5 O20 -82.2(2)
C51 N5 Ni5 O21 -95.3(3)
C52 N5 Ni5 O21 85.6(3)
C45 O13 Ni5 N5 0.9(3)
C45 O13 Ni5 O18 176.1(3)
C45 O13 Ni5 O14 -65.0(7)
C45 O13 Ni5 O20 -100.7(3)
C45 O13 Ni5 O21 92.3(3)
C71 O18 Ni5 N5 123.8(5)
Ni7 O18 Ni5 N5 -117.7(5)
Ni6 O18 Ni5 N5 -16.7(5)
C71 O18 Ni5 O13 -35.7(3)
Ni7 O18 Ni5 O13 82.74(10)
Ni6 O18 Ni5 O13 -176.24(9)
C71 O18 Ni5 O14 152.1(3)
Ni7 O18 Ni5 O14 -89.42(10)
Ni6 O18 Ni5 O14 11.60(9)
C71 O18 Ni5 O20 -129.1(3)
Ni7 O18 Ni5 O20 -10.61(8)
Ni6 O18 Ni5 O20 90.40(9)
C71 O18 Ni5 O21 60.1(3)
Ni7 O18 Ni5 O21 178.50(11)
Ni6 O18 Ni5 O21 -80.48(11)
C53 O14 Ni5 N5 29.4(2)
Ni6 O14 Ni5 N5 161.11(12)
Ni8 O14 Ni5 N5 -102.58(11)
C53 O14 Ni5 O13 96.1(6)
Ni6 O14 Ni5 O13 -132.2(6)
Ni8 O14 Ni5 O13 -35.9(6)
C53 O14 Ni5 O18 -144.1(2)
Ni6 O14 Ni5 O18 -12.33(10)
Ni8 O14 Ni5 O18 83.97(10)
C53 O14 Ni5 O20 132.4(2)
Ni6 O14 Ni5 O20 -95.83(10)
Ni8 O14 Ni5 O20 0.48(8)
C53 O14 Ni5 O21 -61.5(2)
Ni6 O14 Ni5 O21 70.26(11)
Ni8 O14 Ni5 O21 166.56(11)
C80 O20 Ni5 N5 -42.1(2)
Ni8 O20 Ni5 N5 79.90(11)
Ni7 O20 Ni5 N5 177.03(10)
C80 O20 Ni5 O13 52.2(2)
Ni8 O20 Ni5 O13 174.21(9)
Ni7 O20 Ni5 O13 -88.66(9)
C80 O20 Ni5 O18 151.4(2)
Ni8 O20 Ni5 O18 -86.63(9)
Ni7 O20 Ni5 O18 10.50(8)
C80 O20 Ni5 O14 -122.5(2)
Ni8 O20 Ni5 O14 -0.50(8)
Ni7 O20 Ni5 O14 96.63(9)
C80 O20 Ni5 O21 -176.6(4)
Ni8 O20 Ni5 O21 -54.6(4)
Ni7 O20 Ni5 O21 42.5(4)
C81A O21 Ni5 N5 82.5(7)
C81 O21 Ni5 N5 20.5(6)
C81A O21 Ni5 O13 -11.0(7)
C81 O21 Ni5 O13 -72.9(6)
C81A O21 Ni5 O18 -109.9(7)
C81 O21 Ni5 O18 -171.8(6)
C81A O21 Ni5 O14 165.6(7)
C81 O21 Ni5 O14 103.6(6)
C81A O21 Ni5 O20 -141.9(7)
C81 O21 Ni5 O20 156.2(5)
C54 O15 Ni6 N6 17.9(3)
C54 O15 Ni6 O14 -154.4(3)
C54 O15 Ni6 O16 83.2(7)
C54 O15 Ni6 O18 122.9(3)
C54 O15 Ni6 O22 -71.2(3)
C60 N6 Ni6 O15 -18.0(3)
C61 N6 Ni6 O15 173.5(2)
C60 N6 Ni6 O14 130.9(4)
C61 N6 Ni6 O14 -37.6(5)
C60 N6 Ni6 O16 169.8(3)
C61 N6 Ni6 O16 1.3(2)
C60 N6 Ni6 O18 -113.1(3)
C61 N6 Ni6 O18 78.4(2)
C60 N6 Ni6 O22 78.1(3)
C61 N6 Ni6 O22 -90.4(2)
C53 O14 Ni6 O15 36.6(3)
Ni5 O14 Ni6 O15 -81.13(11)
Ni8 O14 Ni6 O15 176.54(9)
C53 O14 Ni6 N6 -111.8(5)
Ni5 O14 Ni6 N6 130.5(4)
Ni8 O14 Ni6 N6 28.1(4)
C53 O14 Ni6 O16 -150.6(3)
Ni5 O14 Ni6 O16 91.63(10)
Ni8 O14 Ni6 O16 -10.71(8)
C53 O14 Ni6 O18 129.5(3)
Ni5 O14 Ni6 O18 11.74(9)
Ni8 O14 Ni6 O18 -90.60(9)
C53 O14 Ni6 O22 -58.3(3)
Ni5 O14 Ni6 O22 -176.09(12)
Ni8 O14 Ni6 O22 81.58(10)
C62 O16 Ni6 O15 -91.9(7)
Ni8 O16 Ni6 O15 134.4(6)
Ni7 O16 Ni6 O15 40.4(7)
C62 O16 Ni6 N6 -25.86(19)
Ni8 O16 Ni6 N6 -159.64(11)
Ni7 O16 Ni6 N6 106.39(11)
C62 O16 Ni6 O14 144.82(19)
Ni8 O16 Ni6 O14 11.04(9)
Ni7 O16 Ni6 O14 -82.93(9)
C62 O16 Ni6 O18 -132.29(19)
Ni8 O16 Ni6 O18 93.93(9)
Ni7 O16 Ni6 O18 -0.04(8)
C62 O16 Ni6 O22 62.72(19)
Ni8 O16 Ni6 O22 -71.06(10)
Ni7 O16 Ni6 O22 -165.03(10)
C71 O18 Ni6 O15 -53.1(3)
Ni7 O18 Ni6 O15 -174.42(10)
Ni5 O18 Ni6 O15 87.77(10)
C71 O18 Ni6 N6 40.9(3)
Ni7 O18 Ni6 N6 -80.43(12)
Ni5 O18 Ni6 N6 -178.25(11)
C71 O18 Ni6 O14 -152.6(3)
Ni7 O18 Ni6 O14 86.10(10)
Ni5 O18 Ni6 O14 -11.71(9)
C71 O18 Ni6 O16 121.4(3)
Ni7 O18 Ni6 O16 0.04(8)
Ni5 O18 Ni6 O16 -97.77(9)
C71 O18 Ni6 O22 -179.2(3)
Ni7 O18 Ni6 O22 59.4(4)
Ni5 O18 Ni6 O22 -38.4(4)
C83 O22 Ni6 O15 68.3(5)
C83 O22 Ni6 N6 -24.4(5)
C83 O22 Ni6 O14 167.5(5)
C83 O22 Ni6 O16 -108.1(5)
C83 O22 Ni6 O18 -165.8(4)
C63 O17 Ni7 N7 9.8(3)
C63 O17 Ni7 O18 78.1(6)
C63 O17 Ni7 O20 -162.5(3)
C63 O17 Ni7 O16 113.9(3)
C63 O17 Ni7 O23 -78.9(3)
C69 N7 Ni7 O17 -13.6(3)
C70 N7 Ni7 O17 174.9(2)
C69 N7 Ni7 O18 175.1(3)
C70 N7 Ni7 O18 3.7(2)
C69 N7 Ni7 O20 134.9(4)
C70 N7 Ni7 O20 -36.5(5)
C69 N7 Ni7 O16 -107.4(3)
C70 N7 Ni7 O16 81.2(2)
C69 N7 Ni7 O23 82.4(3)
C70 N7 Ni7 O23 -89.0(2)
C71 O18 Ni7 O17 -96.7(6)
Ni5 O18 Ni7 O17 131.5(5)
Ni6 O18 Ni7 O17 36.4(6)
C71 O18 Ni7 N7 -27.7(2)
Ni5 O18 Ni7 N7 -159.49(11)
Ni6 O18 Ni7 N7 105.40(11)
C71 O18 Ni7 O20 142.9(2)
Ni5 O18 Ni7 O20 11.13(9)
Ni6 O18 Ni7 O20 -83.97(9)
C71 O18 Ni7 O16 -133.2(2)
Ni5 O18 Ni7 O16 95.07(9)
Ni6 O18 Ni7 O16 -0.04(8)
C71 O18 Ni7 O23 60.4(2)
Ni5 O18 Ni7 O23 -71.38(10)
Ni6 O18 Ni7 O23 -166.48(10)
C80 O20 Ni7 O17 36.8(3)
Ni8 O20 Ni7 O17 -81.10(10)
Ni5 O20 Ni7 O17 177.76(9)
C80 O20 Ni7 N7 -111.4(5)
Ni8 O20 Ni7 N7 130.8(4)
Ni5 O20 Ni7 N7 29.6(4)
C80 O20 Ni7 O18 -151.5(2)
Ni8 O20 Ni7 O18 90.70(10)
Ni5 O20 Ni7 O18 -10.45(8)
C80 O20 Ni7 O16 128.6(3)
Ni8 O20 Ni7 O16 10.74(9)
Ni5 O20 Ni7 O16 -90.41(9)
C80 O20 Ni7 O23 -58.3(3)
Ni8 O20 Ni7 O23 -176.19(12)
Ni5 O20 Ni7 O23 82.66(10)
C62 O16 Ni7 O17 -53.6(2)
Ni6 O16 Ni7 O17 -174.38(9)
Ni8 O16 Ni7 O17 88.51(10)
C62 O16 Ni7 N7 40.3(3)
Ni6 O16 Ni7 N7 -80.47(12)
Ni8 O16 Ni7 N7 -177.58(11)
C62 O16 Ni7 O18 120.8(2)
Ni6 O16 Ni7 O18 0.04(9)
Ni8 O16 Ni7 O18 -97.07(9)
C62 O16 Ni7 O20 -152.6(2)
Ni6 O16 Ni7 O20 86.58(10)
Ni8 O16 Ni7 O20 -10.53(9)
C62 O16 Ni7 O23 -179.0(4)
Ni6 O16 Ni7 O23 60.2(4)
Ni8 O16 Ni7 O23 -36.9(4)
C85 O23 Ni7 O17 63.6(4)
C85 O23 Ni7 N7 -29.4(4)
C85 O23 Ni7 O18 -112.8(4)
C85 O23 Ni7 O20 162.2(4)
C85 O23 Ni7 O16 -171.4(4)
C72 O19 Ni8 N8 -11.8(3)
C72 O19 Ni8 O20 -77.7(7)
C72 O19 Ni8 O16 159.2(3)
C72 O19 Ni8 O14 -118.1(3)
C72 O19 Ni8 O24 73.3(3)
C78 N8 Ni8 O19 17.9(3)
C79 N8 Ni8 O19 -175.9(2)
C78 N8 Ni8 O20 -170.1(3)
C79 N8 Ni8 O20 -4.0(2)
C78 N8 Ni8 O16 -124.8(4)
C79 N8 Ni8 O16 41.3(6)
C78 N8 Ni8 O14 112.7(3)
C79 N8 Ni8 O14 -81.1(2)
C78 N8 Ni8 O24 -77.4(3)
C79 N8 Ni8 O24 88.7(2)
C80 O20 Ni8 O19 93.5(6)
Ni7 O20 Ni8 O19 -135.0(6)
Ni5 O20 Ni8 O19 -40.7(6)
C80 O20 Ni8 N8 27.0(2)
Ni7 O20 Ni8 N8 158.48(12)
Ni5 O20 Ni8 N8 -107.17(11)
C80 O20 Ni8 O16 -142.6(2)
Ni7 O20 Ni8 O16 -11.13(9)
Ni5 O20 Ni8 O16 83.23(9)
C80 O20 Ni8 O14 134.7(2)
Ni7 O20 Ni8 O14 -93.88(9)
Ni5 O20 Ni8 O14 0.48(8)
C80 O20 Ni8 O24 -57.7(2)
Ni7 O20 Ni8 O24 73.77(10)
Ni5 O20 Ni8 O24 168.12(9)
C62 O16 Ni8 O19 -36.8(3)
Ni6 O16 Ni8 O19 82.02(10)
Ni7 O16 Ni8 O19 -176.84(9)
C62 O16 Ni8 N8 105.5(5)
Ni6 O16 Ni8 N8 -135.7(4)
Ni7 O16 Ni8 N8 -34.6(5)
C62 O16 Ni8 O20 150.6(3)
Ni6 O16 Ni8 O20 -90.57(9)
Ni7 O16 Ni8 O20 10.57(9)
C62 O16 Ni8 O14 -129.5(3)
Ni6 O16 Ni8 O14 -10.67(8)
Ni7 O16 Ni8 O14 90.47(9)
C62 O16 Ni8 O24 58.1(3)
Ni6 O16 Ni8 O24 176.88(10)
Ni7 O16 Ni8 O24 -81.98(9)
C53 O14 Ni8 O19 53.0(2)
Ni6 O14 Ni8 O19 -88.10(10)
Ni5 O14 Ni8 O19 173.70(10)
C53 O14 Ni8 N8 -40.7(2)
Ni6 O14 Ni8 N8 178.19(10)
Ni5 O14 Ni8 N8 79.98(12)
C53 O14 Ni8 O20 -121.2(2)
Ni6 O14 Ni8 O20 97.70(9)
Ni5 O14 Ni8 O20 -0.50(9)
C53 O14 Ni8 O16 151.7(2)
Ni6 O14 Ni8 O16 10.64(8)
Ni5 O14 Ni8 O16 -87.56(9)
C53 O14 Ni8 O24 -177.6(3)
Ni6 O14 Ni8 O24 41.3(4)
Ni5 O14 Ni8 O24 -56.9(4)
C87 O24 Ni8 O19 12.7(2)
C87 O24 Ni8 N8 104.7(2)
C87 O24 Ni8 O20 -171.6(2)
C87 O24 Ni8 O16 -86.1(2)
C87 O24 Ni8 O14 -116.6(4)
